data_2108613
loop_
_publ_author_name
'Voronkova, Valentina I.'
'Antipin, Alexander M.'
'Sorokin, Timofei A.'
'Novikova, Nataliya E.'
'Kharitonova, Elena P.'
'Orlova, Ekaterina I.'
'Kvartalov, Vladimir B.'
'Presniakov, Mikhail Yu.'
'Bondarenko, Vladimir I.'
'Vasiliev, Alexander L.'
'Sorokina, Nataliya I.'

_publ_section_title
;
 Synthesis, structure and properties of layered Pr~2~MoO~6~-based
 oxymolybdates doped with Mg
;
_journal_coeditor_code YB5024SUP1
_journal_issue 3
_journal_name_full 'Acta Crystallographica Section B'
_journal_page_first
;
;
_journal_paper_doi 10.1107/S2052520620005740
_journal_volume 76
_journal_year 2020
_chemical_formula_moiety 'Pr2 Mo0.974 Mg0.026 O5.94'
_chemical_formula_sum 'Mg0.026 Mo0.974 O5.94 Pr2'
_chemical_formula_weight 470.9
_space_group_IT_number 120
_space_group_name_Hall 'I -4 -2c'
_space_group_name_H-M_alt 'I -4 c 2'
_symmetry_cell_setting tetragonal
_symmetry_Int_Tables_number 120
_symmetry_space_group_name_Hall 'I -4 -2c'
_symmetry_space_group_name_H-M 'I -4 c 2'
_cell_angle_alpha 90
_cell_angle_beta 90
_cell_angle_gamma 90
_cell_formula_units_Z 8
_cell_length_a 5.69790(10)
_cell_length_b 5.69790(10)
_cell_length_c 31.7012(2)
_cell_measurement_reflns_used 9569
_cell_measurement_temperature 295.0(1)
_cell_measurement_theta_max 74.1
_cell_measurement_theta_min 3.87
_cell_volume 1029.21(3)
_computing_cell_refinement 'CrysAlisPro 1.171.39.46 (Rigaku OD, 2018)'
_computing_data_collection 'CrysAlisPro 1.171.39.46 (Rigaku OD, 2018)'
_computing_data_reduction 'CrysAlisPro 1.171.39.46 (Rigaku OD, 2018)'
_diffrn_ambient_temperature 295
_diffrn_detector 'CCD plate'
_diffrn_detector_area_resol_mean 16.1745
_diffrn_measured_fraction_theta_full 1.00
_diffrn_measured_fraction_theta_max 0.58
_diffrn_measurement_device 'four-circle diffractometer'
_diffrn_measurement_device_type 'Xcalibur, EosS2 with high theta cut'
_diffrn_measurement_method '\w scans'
_diffrn_radiation_monochromator graphite
_diffrn_radiation_probe x-ray
_diffrn_radiation_source 'X-ray tube'
_diffrn_radiation_type 'Mo K\a'
_diffrn_radiation_wavelength 0.71073
_diffrn_reflns_av_R_equivalents 0.0455
_diffrn_reflns_av_unetI/netI 0.0133
_diffrn_reflns_limit_h_max 14
_diffrn_reflns_limit_h_min -14
_diffrn_reflns_limit_k_max 13
_diffrn_reflns_limit_k_min -12
_diffrn_reflns_limit_l_max 79
_diffrn_reflns_limit_l_min -79
_diffrn_reflns_number 26319
_diffrn_reflns_theta_full 26.32
_diffrn_reflns_theta_max 62.67
_diffrn_reflns_theta_min 3.86
_diffrn_source 'fine-focus sealed X-ray tube'
_exptl_absorpt_coefficient_mu 20.924
_exptl_absorpt_correction_T_max 0.464
_exptl_absorpt_correction_T_min 0.084
_exptl_absorpt_correction_type analytical
_exptl_absorpt_process_details
;
CrysAlisPro 1.171.39.46 (Rigaku Oxford Diffraction, 2018)
Analytical numeric absorption correction using a multifaceted crystal
   model based on expressions derived by R.C. Clark & J.S. Reid.
(Clark, R. C. & Reid, J. S. (1995). Acta Cryst. A51, 887-897)
Empirical absorption correction using spherical harmonics,
 implemented in SCALE3 ABSPACK scaling algorithm.
;
_exptl_crystal_colour yellow-green
_exptl_crystal_density_diffrn 6.0784
_exptl_crystal_description plate
_exptl_crystal_F_000 1654
_exptl_crystal_size_max 0.179
_exptl_crystal_size_mid 0.159
_exptl_crystal_size_min 0.051
_refine_diff_density_max 0.88
_refine_diff_density_min -0.81
_refine_ls_abs_structure_details '  900 of Friedel pairs used in the refinement'
_refine_ls_abs_structure_Flack 0.47(4)
_refine_ls_extinction_coef 830(30)
_refine_ls_extinction_method 'B-C type 2 (Becker & Coppens, 1974)'
_refine_ls_goodness_of_fit_gt 1.17
_refine_ls_goodness_of_fit_ref 1.00
_refine_ls_number_constraints 0
_refine_ls_number_parameters 57
_refine_ls_number_reflns 2155
_refine_ls_number_restraints 0
_refine_ls_R_factor_all 0.0361
_refine_ls_R_factor_gt 0.0114
_refine_ls_shift/su_max 0.0280
_refine_ls_shift/su_mean 0.0046
_refine_ls_structure_factor_coef F
_refine_ls_weighting_details w=1/(\s^2^(F)+0.000049F^2^)
_refine_ls_weighting_scheme sigma
_refine_ls_wR_factor_gt 0.0136
_refine_ls_wR_factor_ref 0.0160
_reflns_number_gt 1161
_reflns_number_total 2155
_reflns_threshold_expression I>3\s(I)
_cod_data_source_file yb5024sup1.cif
_cod_data_source_block II
_cod_depositor_comments
;
The following automatic conversions were performed:

data item '_diffrn_radiation_probe' value 'X-ray' was changed to
'x-ray' in accordance with the
/home/data/users/saulius/crontab/automatic-downloads/rss-feeds/IUCr/lib/dictionaries/cif_core.dic
dictionary named 'cif_core.dic' version 2.4.2 last updated on
2011-04-26.

Automatic conversion script
Id: cif_fix_values 7556 2019-12-06 15:28:31Z antanas 
;
_cod_original_formula_sum 'Pr2 Mo0.974 Mg0.026 O5.94'
_cod_database_code 2108613

loop_
_space_group_symop_id
_space_group_symop_operation_xyz
1 x,y,z
2 -x,-y,z
3 y,-x,-z
4 -y,x,-z
5 x,-y,z+1/2
6 -x,y,z+1/2
7 y,x,-z+1/2
8 -y,-x,-z+1/2
9 x+1/2,y+1/2,z+1/2
10 -x+1/2,-y+1/2,z+1/2
11 y+1/2,-x+1/2,-z+1/2
12 -y+1/2,x+1/2,-z+1/2
13 x+1/2,-y+1/2,z
14 -x+1/2,y+1/2,z
15 y+1/2,x+1/2,-z
16 -y+1/2,-x+1/2,-z

loop_
_atom_site_label
_atom_site_type_symbol
_atom_site_fract_x
_atom_site_fract_y
_atom_site_fract_z
_atom_site_adp_type
_atom_site_U_iso_or_equiv
_atom_site_site_symmetry_multiplicity
_atom_site_occupancy
_atom_site_calc_flag
_atom_site_refinement_flags
_atom_site_disorder_assembly
_atom_site_disorder_group
Pr1 Pr 0.5 0 0.086976(4) Uani 0.00560(3) 8 0.956(1) d . . .
Pr1_1 Pr 0.5371(18) 0.092(2) 0.0874(3) Uani 0.00560(3) 16 0.011 d . . .
Pr1_2 Pr 0.4674(16) 0.0551(19) 0.0997(3) Uani 0.00560(3) 16 0.011 d . . .
Pr2 Pr 0 0 0.163185(4) Uani 0.00605(3) 8 0.988(1) d . . .
Pr2_1 Pr 0.044(2) 0 0.1776(4) Uani 0.00605(3) 16 0.006 d . . .
Mo1 Mo 0 0 0 Uani 0.00900(5) 4 0.972(1) d . . .
Mg1 Mg 0 0 0.011(3) Uani 0.00900(5) 8 0.014 d . . .
Mo2 Mo 0.5 0 0.25 Uani 0.01029(5) 4 0.976(1) d . . .
Mg2 Mg 0.5 0 0.259(3) Uani 0.01029(5) 8 0.012 d . . .
O1 O 0.759(6) 0.2498(39) 0.12477(6) Uani 0.0072(14) 16 0.97(1) d . . .
O2 O 0.6718(8) 0.1656(9) 0.21412(9) Uani 0.0135(7) 16 0.96(1) d . . .
O2_1 O 0.752(10) 0.211(11) 0.2057(14) Uani 0.0135(7) 16 0.04 d . . .
O3 O 0.3352(9) 0.6768(9) 0.03582(7) Uani 0.0126(7) 16 0.97(1) d . . .
O3_1 O 0.224(13) 0.748(17) 0.0339(15) Uani 0.0126(7) 16 0.03 d . . .

loop_
_atom_site_aniso_label
_atom_site_aniso_type_symbol
_atom_site_aniso_U_11
_atom_site_aniso_U_22
_atom_site_aniso_U_33
_atom_site_aniso_U_12
_atom_site_aniso_U_13
_atom_site_aniso_U_23
Pr1 Pr 0.00459(5) 0.00448(5) 0.00773(3) 0 0 0
Pr1_1 Pr 0.00459(5) 0.00448(5) 0.00773(3) 0 0 0
Pr1_2 Pr 0.00459(5) 0.00448(5) 0.00773(3) 0 0 0
Pr2 Pr 0.00432(5) 0.00771(6) 0.00611(3) 0 0 0
Pr2_1 Pr 0.00432(5) 0.00771(6) 0.00611(3) 0 0 0
Mo1 Mo 0.01078(9) 0.01078(9) 0.00544(8) 0 0 0
Mg1 Mg 0.01078(9) 0.01078(9) 0.00544(8) 0 0 0
Mo2 Mo 0.01268(10) 0.01268(10) 0.00549(7) 0 0 0
Mg2 Mg 0.01268(10) 0.01268(10) 0.00549(7) 0 0 0
O1 O 0.004(4) 0.0071(6) 0.0106(2) 0.0026(4) 0.0016(17) 0.0012(10)
O2 O 0.0118(13) 0.0149(15) 0.0139(6) 0.0066(7) 0.0041(9) -0.0008(10)
O2_1 O 0.0118(13) 0.0149(15) 0.0139(6) 0.0066(7) 0.0041(9) -0.0008(10)
O3 O 0.0131(13) 0.0148(14) 0.0098(5) 0.0024(8) 0.0006(9) -0.0019(9)
O3_1 O 0.0131(13) 0.0148(14) 0.0098(5) 0.0024(8) 0.0006(9) -0.0019(9)

loop_
_atom_type_symbol
_atom_type_scat_dispersion_real
_atom_type_scat_dispersion_imag
_atom_type_scat_source
Mg 0.0486 0.0363 'International Tables Vol C tables 4.2.6.8 and 6.1.1.1'
Mo -1.6832 0.6857 'International Tables Vol C tables 4.2.6.8 and 6.1.1.1'
O 0.0106 0.0060 'International Tables Vol C tables 4.2.6.8 and 6.1.1.1'
Pr -0.2180 2.8214 'International Tables Vol C tables 4.2.6.8 and 6.1.1.1'

loop_
_exptl_crystal_face_index_h
_exptl_crystal_face_index_k
_exptl_crystal_face_index_l
_exptl_crystal_face_perp_dist
? ? ? ?

loop_
_geom_angle_atom_site_label_1
_geom_angle_atom_site_label_2
_geom_angle_atom_site_label_3
_geom_angle_site_symmetry_1
_geom_angle_site_symmetry_2
_geom_angle_site_symmetry_3
_geom_angle
_geom_angle_publ_flag
Pr1_1 Pr1 Pr1_1 . . 2_655 177.4(14) ?
Pr1_1 Pr1 Pr1_1 . . 13_455 70.6(11) ?
Pr1_1 Pr1 Pr1_1 . . 14_645 109.4(11) ?
Pr1_1 Pr1 Pr1_2 . . . 64.9(15) ?
Pr1_1 Pr1 Pr1_2 . . 2_655 113.0(15) ?
Pr1_1 Pr1 Pr1_2 . . 13_555 24.8(11) ?
Pr1_1 Pr1 Pr1_2 . . 14_545 154.5(11) ?
Pr1_1 Pr1 Pr2 . . . 105.8(10) ?
Pr1_1 Pr1 Pr2 . . 1_655 72.5(10) ?
Pr1_1 Pr1 Pr2 . . 13_545 133.8(10) ?
Pr1_1 Pr1 Pr2 . . 13_555 43.8(10) ?
Pr1_1 Pr1 O1 . . . 36.9(10) ?
Pr1_1 Pr1 O1 . . 2_655 141.0(10) ?
Pr1_1 Pr1 O1 . . 13_455 68.9(12) ?
Pr1_1 Pr1 O1 . . 14_645 109.7(12) ?
Pr1_1 Pr1 Pr1_1 2_655 . 13_455 109.4(11) ?
Pr1_1 Pr1 Pr1_1 2_655 . 14_645 70.6(11) ?
Pr1_1 Pr1 Pr1_2 2_655 . . 113.0(15) ?
Pr1_1 Pr1 Pr1_2 2_655 . 2_655 64.9(15) ?
Pr1_1 Pr1 Pr1_2 2_655 . 13_555 154.5(11) ?
Pr1_1 Pr1 Pr1_2 2_655 . 14_545 24.8(11) ?
Pr1_1 Pr1 Pr2 2_655 . . 72.5(10) ?
Pr1_1 Pr1 Pr2 2_655 . 1_655 105.8(10) ?
Pr1_1 Pr1 Pr2 2_655 . 13_545 43.8(10) ?
Pr1_1 Pr1 Pr2 2_655 . 13_555 133.8(10) ?
Pr1_1 Pr1 O1 2_655 . . 141.0(10) ?
Pr1_1 Pr1 O1 2_655 . 2_655 36.9(10) ?
Pr1_1 Pr1 O1 2_655 . 13_455 109.7(12) ?
Pr1_1 Pr1 O1 2_655 . 14_645 68.9(12) ?
Pr1_1 Pr1 Pr1_1 13_455 . 14_645 179.6(2) ?
Pr1_1 Pr1 Pr1_2 13_455 . . 50.1(10) ?
Pr1_1 Pr1 Pr1_2 13_455 . 2_655 129.5(10) ?
Pr1_1 Pr1 Pr1_2 13_455 . 13_555 94.9(2) ?
Pr1_1 Pr1 Pr1_2 13_455 . 14_545 85.0(2) ?
Pr1_1 Pr1 Pr2 13_455 . . 54.95(17) ?
Pr1_1 Pr1 Pr2 13_455 . 1_655 124.73(17) ?
Pr1_1 Pr1 Pr2 13_455 . 13_545 120.15(17) ?
Pr1_1 Pr1 Pr2 13_455 . 13_555 59.55(17) ?
Pr1_1 Pr1 O1 13_455 . . 93.9(6) ?
Pr1_1 Pr1 O1 13_455 . 2_655 85.9(6) ?
Pr1_1 Pr1 O1 13_455 . 13_455 31.3(4) ?
Pr1_1 Pr1 O1 13_455 . 14_645 148.3(4) ?
Pr1_1 Pr1 Pr1_2 14_645 . . 129.5(10) ?
Pr1_1 Pr1 Pr1_2 14_645 . 2_655 50.1(10) ?
Pr1_1 Pr1 Pr1_2 14_645 . 13_555 85.0(2) ?
Pr1_1 Pr1 Pr1_2 14_645 . 14_545 94.9(2) ?
Pr1_1 Pr1 Pr2 14_645 . . 124.73(17) ?
Pr1_1 Pr1 Pr2 14_645 . 1_655 54.95(17) ?
Pr1_1 Pr1 Pr2 14_645 . 13_545 59.55(17) ?
Pr1_1 Pr1 Pr2 14_645 . 13_555 120.15(17) ?
Pr1_1 Pr1 O1 14_645 . . 85.9(6) ?
Pr1_1 Pr1 O1 14_645 . 2_655 93.9(6) ?
Pr1_1 Pr1 O1 14_645 . 13_455 148.3(4) ?
Pr1_1 Pr1 O1 14_645 . 14_645 31.3(4) ?
Pr1_2 Pr1 Pr1_2 . . 2_655 84.4(14) ?
Pr1_2 Pr1 Pr1_2 . . 13_555 76.7(10) ?
Pr1_2 Pr1 Pr1_2 . . 14_545 94.0(10) ?
Pr1_2 Pr1 Pr2 . . . 42.3(10) ?
Pr1_2 Pr1 Pr2 . . 1_655 77.4(9) ?
Pr1_2 Pr1 Pr2 . . 13_545 87.8(11) ?
Pr1_2 Pr1 Pr2 . . 13_555 23.1(10) ?
Pr1_2 Pr1 O1 . . . 59.5(12) ?
Pr1_2 Pr1 O1 . . 2_655 76.1(11) ?
Pr1_2 Pr1 O1 . . 13_455 19.4(11) ?
Pr1_2 Pr1 O1 . . 14_645 100.1(10) ?
Pr1_2 Pr1 Pr1_2 2_655 . 13_555 94.0(10) ?
Pr1_2 Pr1 Pr1_2 2_655 . 14_545 76.7(10) ?
Pr1_2 Pr1 Pr2 2_655 . . 77.4(9) ?
Pr1_2 Pr1 Pr2 2_655 . 1_655 42.3(10) ?
Pr1_2 Pr1 Pr2 2_655 . 13_545 23.1(10) ?
Pr1_2 Pr1 Pr2 2_655 . 13_555 87.8(11) ?
Pr1_2 Pr1 O1 2_655 . . 76.1(11) ?
Pr1_2 Pr1 O1 2_655 . 2_655 59.5(12) ?
Pr1_2 Pr1 O1 2_655 . 13_455 100.1(10) ?
Pr1_2 Pr1 O1 2_655 . 14_645 19.4(11) ?
Pr1_2 Pr1 Pr1_2 13_555 . 14_545 167.51(19) ?
Pr1_2 Pr1 Pr2 13_555 . . 118.61(14) ?
Pr1_2 Pr1 Pr2 13_555 . 1_655 51.72(15) ?
Pr1_2 Pr1 Pr2 13_555 . 13_545 116.89(14) ?
Pr1_2 Pr1 Pr2 13_555 . 13_555 53.62(14) ?
Pr1_2 Pr1 O1 13_555 . . 24.0(3) ?
Pr1_2 Pr1 O1 13_555 . 2_655 143.5(3) ?
Pr1_2 Pr1 O1 13_555 . 13_455 87.0(6) ?
Pr1_2 Pr1 O1 13_555 . 14_645 86.5(6) ?
Pr1_2 Pr1 Pr2 14_545 . . 51.72(15) ?
Pr1_2 Pr1 Pr2 14_545 . 1_655 118.61(14) ?
Pr1_2 Pr1 Pr2 14_545 . 13_545 53.62(14) ?
Pr1_2 Pr1 Pr2 14_545 . 13_555 116.89(14) ?
Pr1_2 Pr1 O1 14_545 . . 143.5(3) ?
Pr1_2 Pr1 O1 14_545 . 2_655 24.0(3) ?
Pr1_2 Pr1 O1 14_545 . 13_455 86.5(6) ?
Pr1_2 Pr1 O1 14_545 . 14_645 87.0(6) ?
Pr2 Pr1 Pr2 . . 1_655 99.404(4) ?
Pr2 Pr1 Pr2 . . 13_545 65.272(2) ?
Pr2 Pr1 Pr2 . . 13_555 65.272(2) ?
Pr2 Pr1 O1 . . . 98.5(5) ?
Pr2 Pr1 O1 . . 2_655 36.8(4) ?
Pr2 Pr1 O1 . . 13_455 38.1(4) ?
Pr2 Pr1 O1 . . 14_645 96.7(6) ?
Pr2 Pr1 Pr2 1_655 . 13_545 65.272(2) ?
Pr2 Pr1 Pr2 1_655 . 13_555 65.272(2) ?
Pr2 Pr1 O1 1_655 . . 36.8(4) ?
Pr2 Pr1 O1 1_655 . 2_655 98.5(5) ?
Pr2 Pr1 O1 1_655 . 13_455 96.7(6) ?
Pr2 Pr1 O1 1_655 . 14_645 38.1(4) ?
Pr2 Pr1 Pr2 13_545 . 13_555 99.404(4) ?
Pr2 Pr1 O1 13_545 . . 97.51(7) ?
Pr2 Pr1 O1 13_545 . 2_655 38.5(6) ?
Pr2 Pr1 O1 13_545 . 13_455 97.76(8) ?
Pr2 Pr1 O1 13_545 . 14_645 36.4(7) ?
Pr2 Pr1 O1 13_555 . . 38.5(6) ?
Pr2 Pr1 O1 13_555 . 2_655 97.51(7) ?
Pr2 Pr1 O1 13_555 . 13_455 36.4(7) ?
Pr2 Pr1 O1 13_555 . 14_645 97.76(8) ?
O1 Pr1 O1 . . 2_655 119.4(4) ?
O1 Pr1 O1 . . 13_455 74.8(9) ?
O1 Pr1 O1 . . 14_645 74.9(5) ?
O1 Pr1 O1 2_655 . 13_455 74.9(5) ?
O1 Pr1 O1 2_655 . 14_645 74.8(9) ?
O1 Pr1 O1 13_455 . 14_645 117.6(4) ?
Pr1 Pr1_1 Pr1 . . 13_555 153.4(12) ?
Pr1 Pr1_1 Pr1_1 . . 2_655 1.3(7) ?
Pr1 Pr1_1 Pr1_1 . . 13_455 100.3(11) ?
Pr1 Pr1_1 Pr1_1 . . 13_555 144.4(12) ?
Pr1 Pr1_1 Pr1_1 . . 14_645 62.5(10) ?
Pr1 Pr1_1 Pr1_1 . . 14_655 161.6(12) ?
Pr1 Pr1_1 Pr1_2 . . . 55.9(14) ?
Pr1 Pr1_1 Pr1_2 . . 2_655 32.8(9) ?
Pr1 Pr1_1 Pr1_2 . . 13_555 150.9(13) ?
Pr1 Pr1_1 Pr2 . . 1_655 98.9(11) ?
Pr1 Pr1_1 Pr2 . . 13_555 129.5(11) ?
Pr1 Pr1_1 Pr2_1 . . 2_655 97.3(11) ?
Pr1 Pr1_1 Pr2_1 . . 13_555 127.3(11) ?
Pr1 Pr1_1 Pr2_1 . . 14_555 123.4(11) ?
Pr1 Pr1_1 Mg1 . . 13_555 127.0(14) ?
Pr1 Pr1_1 O1 . . . 133.1(13) ?
Pr1 Pr1_1 O1 . . 13_455 97.1(12) ?
Pr1 Pr1_1 O3 . . 2_665 131.0(12) ?
Pr1 Pr1_1 O3_1 . . 2_665 124(2) ?
Pr1 Pr1_1 O3_1 . . 14_545 95(2) ?
Pr1 Pr1_1 Pr1_1 13_555 . 2_655 153.5(9) ?
Pr1 Pr1_1 Pr1_1 13_555 . 13_455 106.2(4) ?
Pr1 Pr1_1 Pr1_1 13_555 . 13_555 9.08(19) ?
Pr1 Pr1_1 Pr1_1 13_555 . 14_645 91.0(3) ?
Pr1 Pr1_1 Pr1_1 13_555 . 14_655 8.17(17) ?
Pr1 Pr1_1 Pr1_2 13_555 . . 137.4(15) ?
Pr1 Pr1_1 Pr1_2 13_555 . 2_655 128.4(9) ?
Pr1 Pr1_1 Pr1_2 13_555 . 13_555 7.49(16) ?
Pr1 Pr1_1 Pr2 13_555 . 1_655 63.24(18) ?
Pr1 Pr1_1 Pr2 13_555 . 13_555 65.8(2) ?
Pr1 Pr1_1 Pr2_1 13_555 . 2_655 67.6(2) ?
Pr1 Pr1_1 Pr2_1 13_555 . 13_555 65.0(3) ?
Pr1 Pr1_1 Pr2_1 13_555 . 14_555 71.4(3) ?
Pr1 Pr1_1 Mg1 13_555 . 13_555 65.6(5) ?
Pr1 Pr1_1 O1 13_555 . . 37.9(4) ?
Pr1 Pr1_1 O1 13_555 . 13_455 105.8(6) ?
Pr1 Pr1_1 O3 13_555 . 2_665 50.2(2) ?
Pr1 Pr1_1 O3_1 13_555 . 2_665 46.2(17) ?
Pr1 Pr1_1 O3_1 13_555 . 14_545 102(2) ?
Pr1_1 Pr1_1 Pr1_1 2_655 . 13_455 100.3(8) ?
Pr1_1 Pr1_1 Pr1_1 2_655 . 13_555 144.4(9) ?
Pr1_1 Pr1_1 Pr1_1 2_655 . 14_645 62.5(7) ?
Pr1_1 Pr1_1 Pr1_1 2_655 . 14_655 161.6(9) ?
Pr1_1 Pr1_1 Pr1_2 2_655 . . 54.8(14) ?
Pr1_1 Pr1_1 Pr1_2 2_655 . 2_655 31.8(8) ?
Pr1_1 Pr1_1 Pr1_2 2_655 . 13_555 150.6(9) ?
Pr1_1 Pr1_1 Pr2 2_655 . 1_655 98.1(8) ?
Pr1_1 Pr1_1 Pr2 2_655 . 13_555 128.3(8) ?
Pr1_1 Pr1_1 Pr2_1 2_655 . 2_655 96.3(8) ?
Pr1_1 Pr1_1 Pr2_1 2_655 . 13_555 126.1(8) ?
Pr1_1 Pr1_1 Pr2_1 2_655 . 14_555 122.3(8) ?
Pr1_1 Pr1_1 Mg1 2_655 . 13_555 128.1(11) ?
Pr1_1 Pr1_1 O1 2_655 . . 132.1(9) ?
Pr1_1 Pr1_1 O1 2_655 . 13_455 96.4(9) ?
Pr1_1 Pr1_1 O3 2_655 . 2_665 132.3(9) ?
Pr1_1 Pr1_1 O3_1 2_655 . 2_665 125(2) ?
Pr1_1 Pr1_1 O3_1 2_655 . 14_545 96(2) ?
Pr1_1 Pr1_1 Pr1_1 13_455 . 13_555 115.3(4) ?
Pr1_1 Pr1_1 Pr1_1 13_455 . 14_645 162.8(4) ?
Pr1_1 Pr1_1 Pr1_1 13_455 . 14_655 98.1(4) ?
Pr1_1 Pr1_1 Pr1_2 13_455 . . 67.8(14) ?
Pr1_1 Pr1_1 Pr1_2 13_455 . 2_655 117.5(9) ?
Pr1_1 Pr1_1 Pr1_2 13_455 . 13_555 108.1(4) ?
Pr1_1 Pr1_1 Pr2 13_455 . 1_655 134.1(4) ?
Pr1_1 Pr1_1 Pr2 13_455 . 13_555 64.9(3) ?
Pr1_1 Pr1_1 Pr2_1 13_455 . 2_655 127.6(4) ?
Pr1_1 Pr1_1 Pr2_1 13_455 . 13_555 70.8(3) ?
Pr1_1 Pr1_1 Pr2_1 13_455 . 14_555 63.9(3) ?
Pr1_1 Pr1_1 Mg1 13_455 . 13_555 65.0(5) ?
Pr1_1 Pr1_1 O1 13_455 . . 107.5(8) ?
Pr1_1 Pr1_1 O1 13_455 . 13_455 33.2(4) ?
Pr1_1 Pr1_1 O3 13_455 . 2_665 87.7(4) ?
Pr1_1 Pr1_1 O3_1 13_455 . 2_665 106(2) ?
Pr1_1 Pr1_1 O3_1 13_455 . 14_545 44.3(16) ?
Pr1_1 Pr1_1 Pr1_1 13_555 . 14_645 81.9(3) ?
Pr1_1 Pr1_1 Pr1_1 13_555 . 14_655 17.2(3) ?
Pr1_1 Pr1_1 Pr1_2 13_555 . . 138.8(14) ?
Pr1_1 Pr1_1 Pr1_2 13_555 . 2_655 120.5(10) ?
Pr1_1 Pr1_1 Pr1_2 13_555 . 13_555 9.9(2) ?
Pr1_1 Pr1_1 Pr2 13_555 . 1_655 57.3(2) ?
Pr1_1 Pr1_1 Pr2 13_555 . 13_555 71.5(3) ?
Pr1_1 Pr1_1 Pr2_1 13_555 . 2_655 62.5(3) ?
Pr1_1 Pr1_1 Pr2_1 13_555 . 13_555 69.8(3) ?
Pr1_1 Pr1_1 Pr2_1 13_555 . 14_555 76.7(3) ?
Pr1_1 Pr1_1 Mg1 13_555 . 13_555 71.5(4) ?
Pr1_1 Pr1_1 O1 13_555 . . 37.4(6) ?
Pr1_1 Pr1_1 O1 13_555 . 13_455 113.1(7) ?
Pr1_1 Pr1_1 O3 13_555 . 2_665 53.6(3) ?
Pr1_1 Pr1_1 O3_1 13_555 . 2_665 46.0(16) ?
Pr1_1 Pr1_1 O3_1 13_555 . 14_545 109(2) ?
Pr1_1 Pr1_1 Pr1_1 14_645 . 14_655 99.2(3) ?
Pr1_1 Pr1_1 Pr1_2 14_645 . . 99.6(15) ?
Pr1_1 Pr1_1 Pr1_2 14_645 . 2_655 47.8(8) ?
Pr1_1 Pr1_1 Pr1_2 14_645 . 13_555 89.0(3) ?
Pr1_1 Pr1_1 Pr2 14_645 . 1_655 54.2(2) ?
Pr1_1 Pr1_1 Pr2 14_645 . 13_555 124.7(3) ?
Pr1_1 Pr1_1 Pr2_1 14_645 . 2_655 58.9(3) ?
Pr1_1 Pr1_1 Pr2_1 14_645 . 13_555 118.3(4) ?
Pr1_1 Pr1_1 Pr2_1 14_645 . 14_555 123.8(4) ?
Pr1_1 Pr1_1 Mg1 14_645 . 13_555 124.6(8) ?
Pr1_1 Pr1_1 O1 14_645 . . 86.0(7) ?
Pr1_1 Pr1_1 O1 14_645 . 13_455 142.0(5) ?
Pr1_1 Pr1_1 O3 14_645 . 2_665 103.9(4) ?
Pr1_1 Pr1_1 O3_1 14_645 . 2_665 85(2) ?
Pr1_1 Pr1_1 O3_1 14_645 . 14_545 132.7(19) ?
Pr1_1 Pr1_1 Pr1_2 14_655 . . 134.5(15) ?
Pr1_1 Pr1_1 Pr1_2 14_655 . 2_655 135.1(10) ?
Pr1_1 Pr1_1 Pr1_2 14_655 . 13_555 12.4(2) ?
Pr1_1 Pr1_1 Pr2 14_655 . 1_655 68.7(2) ?
Pr1_1 Pr1_1 Pr2 14_655 . 13_555 60.8(2) ?
Pr1_1 Pr1_1 Pr2_1 14_655 . 2_655 72.2(3) ?
Pr1_1 Pr1_1 Pr2_1 14_655 . 13_555 60.9(3) ?
Pr1_1 Pr1_1 Pr2_1 14_655 . 14_555 66.6(3) ?
Pr1_1 Pr1_1 Mg1 14_655 . 13_555 60.9(6) ?
Pr1_1 Pr1_1 O1 14_655 . . 39.6(4) ?
Pr1_1 Pr1_1 O1 14_655 . 13_455 99.0(6) ?
Pr1_1 Pr1_1 O3 14_655 . 2_665 48.4(3) ?
Pr1_1 Pr1_1 O3_1 14_655 . 2_665 48.0(19) ?
Pr1_1 Pr1_1 O3_1 14_655 . 14_545 97(2) ?
Pr1_2 Pr1_1 Pr1_2 . . 2_655 52.2(14) ?
Pr1_2 Pr1_1 Pr1_2 . . 13_555 130.8(15) ?
Pr1_2 Pr1_1 Pr2 . . 1_655 90.1(13) ?
Pr1_2 Pr1_1 Pr2 . . 13_555 74.4(14) ?
Pr1_2 Pr1_1 Pr2_1 . . 2_655 83.0(13) ?
Pr1_2 Pr1_1 Pr2_1 . . 13_555 73.7(14) ?
Pr1_2 Pr1_1 Pr2_1 . . 14_555 68.4(14) ?
Pr1_2 Pr1_1 Mg1 . . 13_555 132.2(15) ?
Pr1_2 Pr1_1 O1 . . . 101.4(15) ?
Pr1_2 Pr1_1 O1 . . 13_455 45.7(14) ?
Pr1_2 Pr1_1 O3 . . 2_665 155.4(16) ?
Pr1_2 Pr1_1 O3_1 . . 2_665 173(2) ?
Pr1_2 Pr1_1 O3_1 . . 14_545 100(2) ?
Pr1_2 Pr1_1 Pr1_2 2_655 . 13_555 122.7(10) ?
Pr1_2 Pr1_1 Pr2 2_655 . 1_655 66.9(8) ?
Pr1_2 Pr1_1 Pr2 2_655 . 13_555 108.9(9) ?
Pr1_2 Pr1_1 Pr2_1 2_655 . 2_655 64.6(8) ?
Pr1_2 Pr1_1 Pr2_1 2_655 . 13_555 104.2(9) ?
Pr1_2 Pr1_1 Pr2_1 2_655 . 14_555 103.8(9) ?
Pr1_2 Pr1_1 Mg1 2_655 . 13_555 158.2(13) ?
Pr1_2 Pr1_1 O1 2_655 . . 100.3(9) ?
Pr1_2 Pr1_1 O1 2_655 . 13_455 97.2(9) ?
Pr1_2 Pr1_1 O3 2_655 . 2_665 149.0(11) ?
Pr1_2 Pr1_1 O3_1 2_655 . 2_665 132(2) ?
Pr1_2 Pr1_1 O3_1 2_655 . 14_545 128(2) ?
Pr1_2 Pr1_1 Pr2 13_555 . 1_655 56.6(2) ?
Pr1_2 Pr1_1 Pr2 13_555 . 13_555 61.6(3) ?
Pr1_2 Pr1_1 Pr2_1 13_555 . 2_655 60.5(3) ?
Pr1_2 Pr1_1 Pr2_1 13_555 . 13_555 60.0(3) ?
Pr1_2 Pr1_1 Pr2_1 13_555 . 14_555 66.8(3) ?
Pr1_2 Pr1_1 Mg1 13_555 . 13_555 72.6(6) ?
Pr1_2 Pr1_1 O1 13_555 . . 30.5(5) ?
Pr1_2 Pr1_1 O1 13_555 . 13_455 103.3(7) ?
Pr1_2 Pr1_1 O3 13_555 . 2_665 57.6(3) ?
Pr1_2 Pr1_1 O3_1 13_555 . 2_665 53.2(17) ?
Pr1_2 Pr1_1 O3_1 13_555 . 14_545 109(2) ?
Pr2 Pr1_1 Pr2 1_655 . 13_555 70.66(19) ?
Pr2 Pr1_1 Pr2_1 1_655 . 2_655 7.7(2) ?
Pr2 Pr1_1 Pr2_1 1_655 . 13_555 64.4(2) ?
Pr2 Pr1_1 Pr2_1 1_655 . 14_555 70.6(3) ?
Pr2 Pr1_1 Mg1 1_655 . 13_555 128.7(5) ?
Pr2 Pr1_1 O1 1_655 . . 35.8(4) ?
Pr2 Pr1_1 O1 1_655 . 13_455 103.2(6) ?
Pr2 Pr1_1 O3 1_655 . 2_665 109.7(4) ?
Pr2 Pr1_1 O3_1 1_655 . 2_665 96.5(16) ?
Pr2 Pr1_1 O3_1 1_655 . 14_545 165(2) ?
Pr2 Pr1_1 Pr2_1 13_555 . 2_655 65.9(2) ?
Pr2 Pr1_1 Pr2_1 13_555 . 13_555 6.48(16) ?
Pr2 Pr1_1 Pr2_1 13_555 . 14_555 6.04(15) ?
Pr2 Pr1_1 Mg1 13_555 . 13_555 91.8(10) ?
Pr2 Pr1_1 O1 13_555 . . 44.5(8) ?
Pr2 Pr1_1 O1 13_555 . 13_455 43.5(6) ?
Pr2 Pr1_1 O3 13_555 . 2_665 97.8(4) ?
Pr2 Pr1_1 O3_1 13_555 . 2_665 106(2) ?
Pr2 Pr1_1 O3_1 13_555 . 14_545 102(2) ?
Pr2_1 Pr1_1 Pr2_1 2_655 . 13_555 59.4(3) ?
Pr2_1 Pr1_1 Pr2_1 2_655 . 14_555 65.2(3) ?
Pr2_1 Pr1_1 Mg1 2_655 . 13_555 133.1(6) ?
Pr2_1 Pr1_1 O1 2_655 . . 36.1(3) ?
Pr2_1 Pr1_1 O1 2_655 . 13_455 96.0(6) ?
Pr2_1 Pr1_1 O3 2_655 . 2_665 115.7(4) ?
Pr2_1 Pr1_1 O3_1 2_655 . 2_665 103.5(16) ?
Pr2_1 Pr1_1 O3_1 2_655 . 14_545 166(2) ?
Pr2_1 Pr1_1 Pr2_1 13_555 . 14_555 7.7(3) ?
Pr2_1 Pr1_1 Mg1 13_555 . 13_555 97.0(10) ?
Pr2_1 Pr1_1 O1 13_555 . . 39.9(8) ?
Pr2_1 Pr1_1 O1 13_555 . 13_455 47.3(7) ?
Pr2_1 Pr1_1 O3 13_555 . 2_665 101.1(4) ?
Pr2_1 Pr1_1 O3_1 13_555 . 2_665 108(2) ?
Pr2_1 Pr1_1 O3_1 13_555 . 14_545 108(2) ?
Pr2_1 Pr1_1 Mg1 14_555 . 13_555 96.5(10) ?
Pr2_1 Pr1_1 O1 14_555 . . 47.5(8) ?
Pr2_1 Pr1_1 O1 14_555 . 13_455 39.6(7) ?
Pr2_1 Pr1_1 O3 14_555 . 2_665 103.6(4) ?
Pr2_1 Pr1_1 O3_1 14_555 . 2_665 112(2) ?
Pr2_1 Pr1_1 O3_1 14_555 . 14_545 103.4(19) ?
Mg1 Pr1_1 O1 13_555 . . 99.1(8) ?
Mg1 Pr1_1 O1 13_555 . 13_455 93.4(8) ?
Mg1 Pr1_1 O3 13_555 . 2_665 23.2(3) ?
Mg1 Pr1_1 O3_1 13_555 . 2_665 42(2) ?
Mg1 Pr1_1 O3_1 13_555 . 14_545 37(2) ?
O1 Pr1_1 O1 . . 13_455 87.1(10) ?
O1 Pr1_1 O3 . . 2_665 87.7(5) ?
O1 Pr1_1 O3_1 . . 2_665 83.3(18) ?
O1 Pr1_1 O3_1 . . 14_545 131(2) ?
O1 Pr1_1 O3 13_455 . 2_665 113.1(5) ?
O1 Pr1_1 O3_1 13_455 . 2_665 131(2) ?
O1 Pr1_1 O3_1 13_455 . 14_545 77.4(16) ?
O3 Pr1_1 O3_1 2_665 . 2_665 19(2) ?
O3 Pr1_1 O3_1 2_665 . 14_545 58.0(18) ?
O3_1 Pr1_1 O3_1 2_665 . 14_545 73(2) ?
Pr1 Pr1_2 Pr1 . . 13_455 124.2(10) ?
Pr1 Pr1_2 Pr1_1 . . . 59.2(14) ?
Pr1 Pr1_2 Pr1_1 . . 2_655 34.2(9) ?
Pr1 Pr1_2 Pr1_1 . . 13_455 122.4(11) ?
Pr1 Pr1_2 Pr1_2 . . 2_655 47.8(11) ?
Pr1 Pr1_2 Pr1_2 . . 13_455 128.7(10) ?
Pr1 Pr1_2 Pr1_2 . . 13_555 94.9(10) ?
Pr1 Pr1_2 Pr1_2 . . 14_545 77.8(10) ?
Pr1 Pr1_2 Pr1_2 . . 14_555 131.4(11) ?
Pr1 Pr1_2 Pr2 . . . 131.5(12) ?
Pr1 Pr1_2 Pr2 . . 1_655 94.3(10) ?
Pr1 Pr1_2 Pr2 . . 13_545 83.9(11) ?
Pr1 Pr1_2 Pr2 . . 13_555 153.2(12) ?
Pr1 Pr1_2 Pr2_1 . . . 135.5(12) ?
Pr1 Pr1_2 Pr2_1 . . 2_655 100.7(10) ?
Pr1 Pr1_2 Pr2_1 . . 13_555 151.9(11) ?
Pr1 Pr1_2 Pr2_1 . . 14_555 159.5(12) ?
Pr1 Pr1_2 O1 . . . 107.9(12) ?
Pr1 Pr1_2 O1 . . 2_655 90.7(12) ?
Pr1 Pr1_2 O1 . . 13_455 154.9(14) ?
Pr1 Pr1_2 O1 . . 14_645 67.4(10) ?
Pr1 Pr1_2 Pr1_1 13_455 . . 99.8(15) ?
Pr1 Pr1_2 Pr1_1 13_455 . 2_655 123.7(9) ?
Pr1 Pr1_2 Pr1_1 13_455 . 13_455 4.2(2) ?
Pr1 Pr1_2 Pr1_2 13_455 . 2_655 163.0(12) ?
Pr1 Pr1_2 Pr1_2 13_455 . 13_455 8.42(15) ?
Pr1 Pr1_2 Pr1_2 13_455 . 13_555 98.4(3) ?
Pr1 Pr1_2 Pr1_2 13_455 . 14_545 92.6(2) ?
Pr1 Pr1_2 Pr1_2 13_455 . 14_555 8.25(14) ?
Pr1 Pr1_2 Pr2 13_455 . . 63.75(16) ?
Pr1 Pr1_2 Pr2 13_455 . 1_655 135.8(3) ?
Pr1 Pr1_2 Pr2 13_455 . 13_545 132.2(3) ?
Pr1 Pr1_2 Pr2 13_455 . 13_555 64.73(19) ?
Pr1 Pr1_2 Pr2_1 13_455 . . 68.8(2) ?
Pr1 Pr1_2 Pr2_1 13_455 . 2_655 131.8(3) ?
Pr1 Pr1_2 Pr2_1 13_455 . 13_555 71.1(3) ?
Pr1 Pr1_2 Pr2_1 13_455 . 14_555 64.7(3) ?
Pr1 Pr1_2 O1 13_455 . . 104.1(6) ?
Pr1 Pr1_2 O1 13_455 . 2_655 98.6(7) ?
Pr1 Pr1_2 O1 13_455 . 13_455 32.4(4) ?
Pr1 Pr1_2 O1 13_455 . 14_645 166.6(5) ?
Pr1_1 Pr1_2 Pr1_1 . . 2_655 93.4(17) ?
Pr1_1 Pr1_2 Pr1_1 . . 13_455 102.3(15) ?
Pr1_1 Pr1_2 Pr1_2 . . 2_655 87.8(17) ?
Pr1_1 Pr1_2 Pr1_2 . . 13_455 108.2(15) ?
Pr1_1 Pr1_2 Pr1_2 . . 13_555 42.0(13) ?
Pr1_1 Pr1_2 Pr1_2 . . 14_545 134.7(15) ?
Pr1_1 Pr1_2 Pr1_2 . . 14_555 100.0(15) ?
Pr1_1 Pr1_2 Pr2 . . . 163.3(16) ?
Pr1_1 Pr1_2 Pr2 . . 1_655 80.6(13) ?
Pr1_1 Pr1_2 Pr2 . . 13_545 127.9(15) ?
Pr1_1 Pr1_2 Pr2 . . 13_555 95.4(15) ?
Pr1_1 Pr1_2 Pr2_1 . . . 164.6(16) ?
Pr1_1 Pr1_2 Pr2_1 . . 2_655 88.0(13) ?
Pr1_1 Pr1_2 Pr2_1 . . 13_555 97.1(15) ?
Pr1_1 Pr1_2 Pr2_1 . . 14_555 102.6(15) ?
Pr1_1 Pr1_2 O1 . . . 62.9(13) ?
Pr1_1 Pr1_2 O1 . . 2_655 149.9(17) ?
Pr1_1 Pr1_2 O1 . . 13_455 120.7(17) ?
Pr1_1 Pr1_2 O1 . . 14_645 92.1(15) ?
Pr1_1 Pr1_2 Pr1_1 2_655 . 13_455 119.9(9) ?
Pr1_1 Pr1_2 Pr1_2 2_655 . 2_655 40.0(11) ?
Pr1_1 Pr1_2 Pr1_2 2_655 . 13_455 122.4(9) ?
Pr1_1 Pr1_2 Pr1_2 2_655 . 13_555 125.4(9) ?
Pr1_1 Pr1_2 Pr1_2 2_655 . 14_545 45.4(8) ?
Pr1_1 Pr1_2 Pr1_2 2_655 . 14_555 131.7(9) ?
Pr1_1 Pr1_2 Pr2 2_655 . . 98.4(9) ?
Pr1_1 Pr1_2 Pr2 2_655 . 1_655 100.2(9) ?
Pr1_1 Pr1_2 Pr2 2_655 . 13_545 57.6(8) ?
Pr1_1 Pr1_2 Pr2 2_655 . 13_555 166.4(10) ?
Pr1_1 Pr1_2 Pr2_1 2_655 . . 101.5(9) ?
Pr1_1 Pr1_2 Pr2_1 2_655 . 2_655 102.9(9) ?
Pr1_1 Pr1_2 Pr2_1 2_655 . 13_555 160.0(10) ?
Pr1_1 Pr1_2 Pr2_1 2_655 . 14_555 160.5(10) ?
Pr1_1 Pr1_2 O1 2_655 . . 130.1(11) ?
Pr1_1 Pr1_2 O1 2_655 . 2_655 56.5(9) ?
Pr1_1 Pr1_2 O1 2_655 . 13_455 136.4(13) ?
Pr1_1 Pr1_2 O1 2_655 . 14_645 61.0(9) ?
Pr1_1 Pr1_2 Pr1_2 13_455 . 2_655 158.8(12) ?
Pr1_1 Pr1_2 Pr1_2 13_455 . 13_455 7.2(2) ?
Pr1_1 Pr1_2 Pr1_2 13_455 . 13_555 102.6(4) ?
Pr1_1 Pr1_2 Pr1_2 13_455 . 14_545 88.4(3) ?
Pr1_1 Pr1_2 Pr1_2 13_455 . 14_555 11.9(2) ?
Pr1_1 Pr1_2 Pr2 13_455 . . 61.5(2) ?
Pr1_1 Pr1_2 Pr2 13_455 . 1_655 139.3(4) ?
Pr1_1 Pr1_2 Pr2 13_455 . 13_545 129.3(3) ?
Pr1_1 Pr1_2 Pr2 13_455 . 13_555 68.1(3) ?
Pr1_1 Pr1_2 Pr2_1 13_455 . . 67.0(3) ?
Pr1_1 Pr1_2 Pr2_1 13_455 . 2_655 134.9(4) ?
Pr1_1 Pr1_2 Pr2_1 13_455 . 13_555 74.4(3) ?
Pr1_1 Pr1_2 Pr2_1 13_455 . 14_555 67.7(3) ?
Pr1_1 Pr1_2 O1 13_455 . . 108.3(7) ?
Pr1_1 Pr1_2 O1 13_455 . 2_655 95.0(8) ?
Pr1_1 Pr1_2 O1 13_455 . 13_455 33.3(5) ?
Pr1_1 Pr1_2 O1 13_455 . 14_645 165.4(6) ?
Pr1_2 Pr1_2 Pr1_2 2_655 . 13_455 158.5(12) ?
Pr1_2 Pr1_2 Pr1_2 2_655 . 13_555 97.3(11) ?
Pr1_2 Pr1_2 Pr1_2 2_655 . 14_545 71.6(11) ?
Pr1_2 Pr1_2 Pr1_2 2_655 . 14_555 169.6(12) ?
Pr1_2 Pr1_2 Pr2 2_655 . . 108.9(11) ?
Pr1_2 Pr1_2 Pr2 2_655 . 1_655 60.2(10) ?
Pr1_2 Pr1_2 Pr2 2_655 . 13_545 41.4(9) ?
Pr1_2 Pr1_2 Pr2 2_655 . 13_555 130.1(11) ?
Pr1_2 Pr1_2 Pr2_1 2_655 . . 106.1(11) ?
Pr1_2 Pr1_2 Pr2_1 2_655 . 2_655 63.1(10) ?
Pr1_2 Pr1_2 Pr2_1 2_655 . 13_555 123.3(11) ?
Pr1_2 Pr1_2 Pr2_1 2_655 . 14_555 128.7(11) ?
Pr1_2 Pr1_2 O1 2_655 . . 92.9(12) ?
Pr1_2 Pr1_2 O1 2_655 . 2_655 68.7(12) ?
Pr1_2 Pr1_2 O1 2_655 . 13_455 149.6(12) ?
Pr1_2 Pr1_2 O1 2_655 . 14_645 21.8(9) ?
Pr1_2 Pr1_2 Pr1_2 13_455 . 13_555 104.1(4) ?
Pr1_2 Pr1_2 Pr1_2 13_455 . 14_545 86.9(3) ?
Pr1_2 Pr1_2 Pr1_2 13_455 . 14_555 11.1(2) ?
Pr1_2 Pr1_2 Pr2 13_455 . . 55.3(2) ?
Pr1_2 Pr1_2 Pr2 13_455 . 1_655 135.0(3) ?
Pr1_2 Pr1_2 Pr2 13_455 . 13_545 123.8(3) ?
Pr1_2 Pr1_2 Pr2 13_455 . 13_555 64.2(2) ?
Pr1_2 Pr1_2 Pr2_1 13_455 . . 60.4(3) ?
Pr1_2 Pr1_2 Pr2_1 13_455 . 2_655 129.8(3) ?
Pr1_2 Pr1_2 Pr2_1 13_455 . 13_555 70.1(3) ?
Pr1_2 Pr1_2 Pr2_1 13_455 . 14_555 63.0(3) ?
Pr1_2 Pr1_2 O1 13_455 . . 107.0(7) ?
Pr1_2 Pr1_2 O1 13_455 . 2_655 91.2(7) ?
Pr1_2 Pr1_2 O1 13_455 . 13_455 26.6(5) ?
Pr1_2 Pr1_2 O1 13_455 . 14_645 158.7(6) ?
Pr1_2 Pr1_2 Pr1_2 13_555 . 14_545 168.9(4) ?
Pr1_2 Pr1_2 Pr1_2 13_555 . 14_555 93.1(3) ?
Pr1_2 Pr1_2 Pr2 13_555 . . 133.2(3) ?
Pr1_2 Pr1_2 Pr2 13_555 . 1_655 53.0(2) ?
Pr1_2 Pr1_2 Pr2 13_555 . 13_545 118.6(3) ?
Pr1_2 Pr1_2 Pr2 13_555 . 13_555 58.3(2) ?
Pr1_2 Pr1_2 Pr2_1 13_555 . . 127.2(3) ?
Pr1_2 Pr1_2 Pr2_1 13_555 . 2_655 57.6(2) ?
Pr1_2 Pr1_2 Pr2_1 13_555 . 13_555 57.8(3) ?
Pr1_2 Pr1_2 Pr2_1 13_555 . 14_555 64.8(3) ?
Pr1_2 Pr1_2 O1 13_555 . . 22.1(3) ?
Pr1_2 Pr1_2 O1 13_555 . 2_655 154.8(7) ?
Pr1_2 Pr1_2 O1 13_555 . 13_455 98.0(9) ?
Pr1_2 Pr1_2 O1 13_555 . 14_645 86.3(7) ?
Pr1_2 Pr1_2 Pr1_2 14_545 . 14_555 98.0(3) ?
Pr1_2 Pr1_2 Pr2 14_545 . . 53.7(2) ?
Pr1_2 Pr1_2 Pr2 14_545 . 1_655 118.7(3) ?
Pr1_2 Pr1_2 Pr2 14_545 . 13_545 52.9(2) ?
Pr1_2 Pr1_2 Pr2 14_545 . 13_555 128.9(3) ?
Pr1_2 Pr1_2 Pr2_1 14_545 . . 58.3(2) ?
Pr1_2 Pr1_2 Pr2_1 14_545 . 2_655 115.2(3) ?
Pr1_2 Pr1_2 Pr2_1 14_545 . 13_555 128.0(3) ?
Pr1_2 Pr1_2 Pr2_1 14_545 . 14_555 121.9(3) ?
Pr1_2 Pr1_2 O1 14_545 . . 153.7(4) ?
Pr1_2 Pr1_2 O1 14_545 . 2_655 20.6(4) ?
Pr1_2 Pr1_2 O1 14_545 . 13_455 91.9(8) ?
Pr1_2 Pr1_2 O1 14_545 . 14_645 83.2(7) ?
Pr1_2 Pr1_2 Pr2 14_555 . . 63.2(2) ?
Pr1_2 Pr1_2 Pr2 14_555 . 1_655 127.6(3) ?
Pr1_2 Pr1_2 Pr2 14_555 . 13_545 131.9(3) ?
Pr1_2 Pr1_2 Pr2 14_555 . 13_555 56.5(2) ?
Pr1_2 Pr1_2 Pr2_1 14_555 . . 67.1(2) ?
Pr1_2 Pr1_2 Pr2_1 14_555 . 2_655 123.5(3) ?
Pr1_2 Pr1_2 Pr2_1 14_555 . 13_555 62.8(3) ?
Pr1_2 Pr1_2 Pr2_1 14_555 . 14_555 56.5(3) ?
Pr1_2 Pr1_2 O1 14_555 . . 96.8(6) ?
Pr1_2 Pr1_2 O1 14_555 . 2_655 101.6(7) ?
Pr1_2 Pr1_2 O1 14_555 . 13_455 26.7(3) ?
Pr1_2 Pr1_2 O1 14_555 . 14_645 161.2(4) ?
Pr2 Pr1_2 Pr2 . . 1_655 108.7(2) ?
Pr2 Pr1_2 Pr2 . . 13_545 68.80(18) ?
Pr2 Pr1_2 Pr2 . . 13_555 75.28(19) ?
Pr2 Pr1_2 Pr2_1 . . . 8.5(2) ?
Pr2 Pr1_2 Pr2_1 . . 2_655 100.8(3) ?
Pr2 Pr1_2 Pr2_1 . . 13_555 75.4(3) ?
Pr2 Pr1_2 Pr2_1 . . 14_555 68.5(3) ?
Pr2 Pr1_2 O1 . . . 116.1(6) ?
Pr2 Pr1_2 O1 . . 2_655 43.7(5) ?
Pr2 Pr1_2 O1 . . 13_455 43.4(5) ?
Pr2 Pr1_2 O1 . . 14_645 104.0(6) ?
Pr2 Pr1_2 Pr2 1_655 . 13_545 65.86(16) ?
Pr2 Pr1_2 Pr2 1_655 . 13_555 71.19(18) ?
Pr2 Pr1_2 Pr2_1 1_655 . . 100.2(3) ?
Pr2 Pr1_2 Pr2_1 1_655 . 2_655 8.0(2) ?
Pr2 Pr1_2 Pr2_1 1_655 . 13_555 65.1(2) ?
Pr2 Pr1_2 Pr2_1 1_655 . 14_555 72.0(3) ?
Pr2 Pr1_2 O1 1_655 . . 36.8(4) ?
Pr2 Pr1_2 O1 1_655 . 2_655 102.1(7) ?
Pr2 Pr1_2 O1 1_655 . 13_455 110.7(8) ?
Pr2 Pr1_2 O1 1_655 . 14_645 40.3(4) ?
Pr2 Pr1_2 Pr2 13_545 . 13_555 108.8(2) ?
Pr2 Pr1_2 Pr2_1 13_545 . . 64.92(19) ?
Pr2 Pr1_2 Pr2_1 13_545 . 2_655 62.46(17) ?
Pr2 Pr1_2 Pr2_1 13_545 . 13_555 102.8(3) ?
Pr2 Pr1_2 Pr2_1 13_545 . 14_555 103.3(3) ?
Pr2 Pr1_2 O1 13_545 . . 101.4(4) ?
Pr2 Pr1_2 O1 13_545 . 2_655 37.6(7) ?
Pr2 Pr1_2 O1 13_545 . 13_455 108.3(4) ?
Pr2 Pr1_2 O1 13_545 . 14_645 37.0(6) ?
Pr2 Pr1_2 Pr2_1 13_555 . . 70.6(2) ?
Pr2 Pr1_2 Pr2_1 13_555 . 2_655 67.20(19) ?
Pr2 Pr1_2 Pr2_1 13_555 . 13_555 6.87(16) ?
Pr2 Pr1_2 Pr2_1 13_555 . 14_555 7.22(18) ?
Pr2 Pr1_2 O1 13_555 . . 47.4(6) ?
Pr2 Pr1_2 O1 13_555 . 2_655 114.0(3) ?
Pr2 Pr1_2 O1 13_555 . 13_455 44.3(8) ?
Pr2 Pr1_2 O1 13_555 . 14_645 108.4(4) ?
Pr2_1 Pr1_2 Pr2_1 . . 2_655 92.3(4) ?
Pr2_1 Pr1_2 Pr2_1 . . 13_555 69.9(3) ?
Pr2_1 Pr1_2 Pr2_1 . . 14_555 63.6(3) ?
Pr2_1 Pr1_2 O1 . . . 108.8(6) ?
Pr2_1 Pr1_2 O1 . . 2_655 45.3(4) ?
Pr2_1 Pr1_2 O1 . . 13_455 44.5(4) ?
Pr2_1 Pr1_2 O1 . . 14_645 98.4(6) ?
Pr2_1 Pr1_2 Pr2_1 2_655 . 13_555 60.7(3) ?
Pr2_1 Pr1_2 Pr2_1 2_655 . 14_555 67.2(3) ?
Pr2_1 Pr1_2 O1 2_655 . . 39.0(3) ?
Pr2_1 Pr1_2 O1 2_655 . 2_655 97.3(6) ?
Pr2_1 Pr1_2 O1 2_655 . 13_455 104.4(7) ?
Pr2_1 Pr1_2 O1 2_655 . 14_645 42.0(4) ?
Pr2_1 Pr1_2 Pr2_1 13_555 . 14_555 8.0(3) ?
Pr2_1 Pr1_2 O1 13_555 . . 44.2(6) ?
Pr2_1 Pr1_2 O1 13_555 . 2_655 111.4(4) ?
Pr2_1 Pr1_2 O1 13_555 . 13_455 48.6(8) ?
Pr2_1 Pr1_2 O1 13_555 . 14_645 101.6(4) ?
Pr2_1 Pr1_2 O1 14_555 . . 52.2(6) ?
Pr2_1 Pr1_2 O1 14_555 . 2_655 106.8(4) ?
Pr2_1 Pr1_2 O1 14_555 . 13_455 40.7(8) ?
Pr2_1 Pr1_2 O1 14_555 . 14_645 106.9(4) ?
O1 Pr1_2 O1 . . 2_655 133.9(6) ?
O1 Pr1_2 O1 . . 13_455 91.6(11) ?
O1 Pr1_2 O1 . . 14_645 75.9(7) ?
O1 Pr1_2 O1 2_655 . 13_455 86.8(8) ?
O1 Pr1_2 O1 2_655 . 14_645 73.2(10) ?
O1 Pr1_2 O1 13_455 . 14_645 134.8(6) ?
Pr1 Pr2 Pr1 1_455 . . 99.404(4) ?
Pr1 Pr2 Pr1 1_455 . 13_445 65.273(2) ?
Pr1 Pr2 Pr1 1_455 . 13_455 65.273(2) ?
Pr1 Pr2 Pr1_1 1_455 . 1_455 8.58(18) ?
Pr1 Pr2 Pr1_1 1_455 . 2_655 97.28(16) ?
Pr1 Pr2 Pr1_1 1_455 . 13_455 65.44(18) ?
Pr1 Pr2 Pr1_1 1_455 . 14_545 59.21(18) ?
Pr1 Pr2 Pr1_2 1_455 . 1_455 8.34(15) ?
Pr1 Pr2 Pr1_2 1_455 . . 102.55(15) ?
Pr1 Pr2 Pr1_2 1_455 . 2_555 6.26(18) ?
Pr1 Pr2 Pr1_2 1_455 . 2_655 106.08(14) ?
Pr1 Pr2 Pr1_2 1_455 . 13_445 67.38(14) ?
Pr1 Pr2 Pr1_2 1_455 . 13_455 63.55(16) ?
Pr1 Pr2 Pr1_2 1_455 . 14_545 69.03(16) ?
Pr1 Pr2 Pr1_2 1_455 . 14_555 71.99(14) ?
Pr1 Pr2 Pr2_1 1_455 . . 158.8(14) ?
Pr1 Pr2 Pr2_1 1_455 . 2_555 101.8(14) ?
Pr1 Pr2 O1 1_455 . 1_455 37.8(4) ?
Pr1 Pr2 O1 1_455 . 2_655 96.4(6) ?
Pr1 Pr2 O1 1_455 . 13_455 98.2(5) ?
Pr1 Pr2 O1 1_455 . 14_545 36.7(4) ?
Pr1 Pr2 O2_1 1_455 . 1_455 84.8(13) ?
Pr1 Pr2 O2_1 1_455 . 2_655 148.2(15) ?
Pr1 Pr2 Pr1 . . 13_445 65.273(2) ?
Pr1 Pr2 Pr1 . . 13_455 65.273(2) ?
Pr1 Pr2 Pr1_1 . . 1_455 97.28(16) ?
Pr1 Pr2 Pr1_1 . . 2_655 8.58(18) ?
Pr1 Pr2 Pr1_1 . . 13_455 59.21(18) ?
Pr1 Pr2 Pr1_1 . . 14_545 65.44(18) ?
Pr1 Pr2 Pr1_2 . . 1_455 106.08(14) ?
Pr1 Pr2 Pr1_2 . . . 6.26(18) ?
Pr1 Pr2 Pr1_2 . . 2_555 102.55(15) ?
Pr1 Pr2 Pr1_2 . . 2_655 8.34(15) ?
Pr1 Pr2 Pr1_2 . . 13_445 71.99(14) ?
Pr1 Pr2 Pr1_2 . . 13_455 69.03(16) ?
Pr1 Pr2 Pr1_2 . . 14_545 63.55(16) ?
Pr1 Pr2 Pr1_2 . . 14_555 67.38(14) ?
Pr1 Pr2 Pr2_1 . . . 101.8(14) ?
Pr1 Pr2 Pr2_1 . . 2_555 158.8(14) ?
Pr1 Pr2 O1 . . 1_455 96.4(6) ?
Pr1 Pr2 O1 . . 2_655 37.8(4) ?
Pr1 Pr2 O1 . . 13_455 36.7(4) ?
Pr1 Pr2 O1 . . 14_545 98.2(5) ?
Pr1 Pr2 O2_1 . . 1_455 148.2(15) ?
Pr1 Pr2 O2_1 . . 2_655 84.8(13) ?
Pr1 Pr2 Pr1 13_445 . 13_455 99.404(4) ?
Pr1 Pr2 Pr1_1 13_445 . 1_455 71.31(18) ?
Pr1 Pr2 Pr1_1 13_445 . 2_655 57.21(18) ?
Pr1 Pr2 Pr1_1 13_445 . 13_455 93.76(18) ?
Pr1 Pr2 Pr1_1 13_445 . 14_545 6.69(18) ?
Pr1 Pr2 Pr1_2 13_445 . 1_455 73.10(16) ?
Pr1 Pr2 Pr1_2 13_445 . . 71.52(18) ?
Pr1 Pr2 Pr1_2 13_445 . 2_555 62.62(17) ?
Pr1 Pr2 Pr1_2 13_445 . 2_655 65.05(16) ?
Pr1 Pr2 Pr1_2 13_445 . 13_445 8.32(14) ?
Pr1 Pr2 Pr1_2 13_445 . 13_455 101.22(17) ?
Pr1 Pr2 Pr1_2 13_445 . 14_545 3.76(16) ?
Pr1 Pr2 Pr1_2 13_445 . 14_555 107.20(14) ?
Pr1 Pr2 Pr2_1 13_445 . . 124.6(5) ?
Pr1 Pr2 Pr2_1 13_445 . 2_555 124.6(5) ?
Pr1 Pr2 O1 13_445 . 1_455 97.38(7) ?
Pr1 Pr2 O1 13_445 . 2_655 36.2(7) ?
Pr1 Pr2 O1 13_445 . 13_455 97.21(7) ?
Pr1 Pr2 O1 13_445 . 14_545 38.3(6) ?
Pr1 Pr2 O2_1 13_445 . 1_455 141.2(15) ?
Pr1 Pr2 O2_1 13_445 . 2_655 88.8(14) ?
Pr1 Pr2 Pr1_1 13_455 . 1_455 57.21(18) ?
Pr1 Pr2 Pr1_1 13_455 . 2_655 71.31(18) ?
Pr1 Pr2 Pr1_1 13_455 . 13_455 6.69(18) ?
Pr1 Pr2 Pr1_1 13_455 . 14_545 93.76(18) ?
Pr1 Pr2 Pr1_2 13_455 . 1_455 65.05(16) ?
Pr1 Pr2 Pr1_2 13_455 . . 62.62(17) ?
Pr1 Pr2 Pr1_2 13_455 . 2_555 71.52(18) ?
Pr1 Pr2 Pr1_2 13_455 . 2_655 73.10(16) ?
Pr1 Pr2 Pr1_2 13_455 . 13_445 107.20(14) ?
Pr1 Pr2 Pr1_2 13_455 . 13_455 3.76(16) ?
Pr1 Pr2 Pr1_2 13_455 . 14_545 101.22(17) ?
Pr1 Pr2 Pr1_2 13_455 . 14_555 8.32(14) ?
Pr1 Pr2 Pr2_1 13_455 . . 124.6(5) ?
Pr1 Pr2 Pr2_1 13_455 . 2_555 124.6(5) ?
Pr1 Pr2 O1 13_455 . 1_455 36.2(7) ?
Pr1 Pr2 O1 13_455 . 2_655 97.38(7) ?
Pr1 Pr2 O1 13_455 . 13_455 38.3(6) ?
Pr1 Pr2 O1 13_455 . 14_545 97.21(7) ?
Pr1 Pr2 O2_1 13_455 . 1_455 88.8(14) ?
Pr1 Pr2 O2_1 13_455 . 2_655 141.2(15) ?
Pr1_1 Pr2 Pr1_1 1_455 . 2_655 96.4(2) ?
Pr1_1 Pr2 Pr1_1 1_455 . 13_455 57.8(2) ?
Pr1_1 Pr2 Pr1_1 1_455 . 14_545 64.9(3) ?
Pr1_1 Pr2 Pr1_2 1_455 . 1_455 9.4(2) ?
Pr1_1 Pr2 Pr1_2 1_455 . . 99.6(2) ?
Pr1_1 Pr2 Pr1_2 1_455 . 2_555 14.7(3) ?
Pr1_1 Pr2 Pr1_2 1_455 . 2_655 104.6(2) ?
Pr1_1 Pr2 Pr1_2 1_455 . 13_445 74.2(2) ?
Pr1_1 Pr2 Pr1_2 1_455 . 13_455 55.3(2) ?
Pr1_1 Pr2 Pr1_2 1_455 . 14_545 75.0(2) ?
Pr1_1 Pr2 Pr1_2 1_455 . 14_555 63.7(2) ?
Pr1_1 Pr2 Pr2_1 1_455 . . 159.2(13) ?
Pr1_1 Pr2 Pr2_1 1_455 . 2_555 103.7(14) ?
Pr1_1 Pr2 O1 1_455 . 1_455 29.5(4) ?
Pr1_1 Pr2 O1 1_455 . 2_655 99.8(6) ?
Pr1_1 Pr2 O1 1_455 . 13_455 91.5(6) ?
Pr1_1 Pr2 O1 1_455 . 14_545 45.1(4) ?
Pr1_1 Pr2 O2_1 1_455 . 1_455 82.2(13) ?
Pr1_1 Pr2 O2_1 1_455 . 2_655 156.7(15) ?
Pr1_1 Pr2 Pr1_1 2_655 . 13_455 64.9(3) ?
Pr1_1 Pr2 Pr1_1 2_655 . 14_545 57.8(2) ?
Pr1_1 Pr2 Pr1_2 2_655 . 1_455 104.6(2) ?
Pr1_1 Pr2 Pr1_2 2_655 . . 14.7(3) ?
Pr1_1 Pr2 Pr1_2 2_655 . 2_555 99.6(2) ?
Pr1_1 Pr2 Pr1_2 2_655 . 2_655 9.4(2) ?
Pr1_1 Pr2 Pr1_2 2_655 . 13_445 63.7(2) ?
Pr1_1 Pr2 Pr1_2 2_655 . 13_455 75.0(2) ?
Pr1_1 Pr2 Pr1_2 2_655 . 14_545 55.3(2) ?
Pr1_1 Pr2 Pr1_2 2_655 . 14_555 74.2(2) ?
Pr1_1 Pr2 Pr2_1 2_655 . . 103.7(14) ?
Pr1_1 Pr2 Pr2_1 2_655 . 2_555 159.2(13) ?
Pr1_1 Pr2 O1 2_655 . 1_455 99.8(6) ?
Pr1_1 Pr2 O1 2_655 . 2_655 29.5(4) ?
Pr1_1 Pr2 O1 2_655 . 13_455 45.1(4) ?
Pr1_1 Pr2 O1 2_655 . 14_545 91.5(6) ?
Pr1_1 Pr2 O2_1 2_655 . 1_455 156.7(15) ?
Pr1_1 Pr2 O2_1 2_655 . 2_655 82.2(13) ?
Pr1_1 Pr2 Pr1_1 13_455 . 14_545 88.4(3) ?
Pr1_1 Pr2 Pr1_2 13_455 . 1_455 66.3(2) ?
Pr1_1 Pr2 Pr1_2 13_455 . . 56.9(2) ?
Pr1_1 Pr2 Pr1_2 13_455 . 2_555 71.6(2) ?
Pr1_1 Pr2 Pr1_2 13_455 . 2_655 67.2(2) ?
Pr1_1 Pr2 Pr1_2 13_455 . 13_445 101.7(2) ?
Pr1_1 Pr2 Pr1_2 13_455 . 13_455 10.2(2) ?
Pr1_1 Pr2 Pr1_2 13_455 . 14_545 95.4(2) ?
Pr1_1 Pr2 Pr1_2 13_455 . 14_555 13.5(2) ?
Pr1_1 Pr2 Pr2_1 13_455 . . 126.9(7) ?
Pr1_1 Pr2 Pr2_1 13_455 . 2_555 131.3(6) ?
Pr1_1 Pr2 O1 13_455 . 1_455 40.1(7) ?
Pr1_1 Pr2 O1 13_455 . 2_655 90.70(19) ?
Pr1_1 Pr2 O1 13_455 . 13_455 35.0(6) ?
Pr1_1 Pr2 O1 13_455 . 14_545 95.03(18) ?
Pr1_1 Pr2 O2_1 13_455 . 1_455 95.5(14) ?
Pr1_1 Pr2 O2_1 13_455 . 2_655 138.2(14) ?
Pr1_1 Pr2 Pr1_2 14_545 . 1_455 67.2(2) ?
Pr1_1 Pr2 Pr1_2 14_545 . . 71.6(2) ?
Pr1_1 Pr2 Pr1_2 14_545 . 2_555 56.9(2) ?
Pr1_1 Pr2 Pr1_2 14_545 . 2_655 66.3(2) ?
Pr1_1 Pr2 Pr1_2 14_545 . 13_445 13.5(2) ?
Pr1_1 Pr2 Pr1_2 14_545 . 13_455 95.4(2) ?
Pr1_1 Pr2 Pr1_2 14_545 . 14_545 10.2(2) ?
Pr1_1 Pr2 Pr1_2 14_545 . 14_555 101.7(2) ?
Pr1_1 Pr2 Pr2_1 14_545 . . 131.3(6) ?
Pr1_1 Pr2 Pr2_1 14_545 . 2_555 126.9(7) ?
Pr1_1 Pr2 O1 14_545 . 1_455 90.70(19) ?
Pr1_1 Pr2 O1 14_545 . 2_655 40.1(7) ?
Pr1_1 Pr2 O1 14_545 . 13_455 95.03(18) ?
Pr1_1 Pr2 O1 14_545 . 14_545 35.0(6) ?
Pr1_1 Pr2 O2_1 14_545 . 1_455 138.2(14) ?
Pr1_1 Pr2 O2_1 14_545 . 2_655 95.5(14) ?
Pr1_2 Pr2 Pr1_2 1_455 . . 108.7(2) ?
Pr1_2 Pr2 Pr1_2 1_455 . 2_555 10.9(2) ?
Pr1_2 Pr2 Pr1_2 1_455 . 2_655 113.16(19) ?
Pr1_2 Pr2 Pr1_2 1_455 . 13_445 74.7(2) ?
Pr1_2 Pr2 Pr1_2 1_455 . 13_455 62.8(2) ?
Pr1_2 Pr2 Pr1_2 1_455 . 14_545 76.9(2) ?
Pr1_2 Pr2 Pr1_2 1_455 . 14_555 70.9(2) ?
Pr1_2 Pr2 Pr2_1 1_455 . . 151.6(14) ?
Pr1_2 Pr2 Pr2_1 1_455 . 2_555 95.1(14) ?
Pr1_2 Pr2 O1 1_455 . 1_455 33.7(5) ?
Pr1_2 Pr2 O1 1_455 . 2_655 104.7(6) ?
Pr1_2 Pr2 O1 1_455 . 13_455 100.5(6) ?
Pr1_2 Pr2 O1 1_455 . 14_545 42.0(5) ?
Pr1_2 Pr2 O2_1 1_455 . 1_455 76.5(13) ?
Pr1_2 Pr2 O2_1 1_455 . 2_655 151.7(16) ?
Pr1_2 Pr2 Pr1_2 . . 2_555 106.2(2) ?
Pr1_2 Pr2 Pr1_2 . . 2_655 10.9(2) ?
Pr1_2 Pr2 Pr1_2 . . 13_445 78.2(2) ?
Pr1_2 Pr2 Pr1_2 . . 13_455 66.4(2) ?
Pr1_2 Pr2 Pr1_2 . . 14_545 69.8(2) ?
Pr1_2 Pr2 Pr1_2 . . 14_555 63.9(2) ?
Pr1_2 Pr2 Pr2_1 . . . 98.6(14) ?
Pr1_2 Pr2 Pr2_1 . . 2_555 155.0(14) ?
Pr1_2 Pr2 O1 . . 1_455 95.5(6) ?
Pr1_2 Pr2 O1 . . 2_655 43.4(5) ?
Pr1_2 Pr2 O1 . . 13_455 31.4(5) ?
Pr1_2 Pr2 O1 . . 14_545 104.0(6) ?
Pr1_2 Pr2 O2_1 . . 1_455 142.5(16) ?
Pr1_2 Pr2 O2_1 . . 2_655 84.9(13) ?
Pr1_2 Pr2 Pr1_2 2_555 . 2_655 108.7(2) ?
Pr1_2 Pr2 Pr1_2 2_555 . 13_445 63.9(2) ?
Pr1_2 Pr2 Pr1_2 2_555 . 13_455 69.8(2) ?
Pr1_2 Pr2 Pr1_2 2_555 . 14_545 66.4(2) ?
Pr1_2 Pr2 Pr1_2 2_555 . 14_555 78.2(2) ?
Pr1_2 Pr2 Pr2_1 2_555 . . 155.0(14) ?
Pr1_2 Pr2 Pr2_1 2_555 . 2_555 98.6(14) ?
Pr1_2 Pr2 O1 2_555 . 1_455 43.4(5) ?
Pr1_2 Pr2 O1 2_555 . 2_655 95.5(6) ?
Pr1_2 Pr2 O1 2_555 . 13_455 104.0(6) ?
Pr1_2 Pr2 O1 2_555 . 14_545 31.4(5) ?
Pr1_2 Pr2 O2_1 2_555 . 1_455 84.9(13) ?
Pr1_2 Pr2 O2_1 2_555 . 2_655 142.5(16) ?
Pr1_2 Pr2 Pr1_2 2_655 . 13_445 70.9(2) ?
Pr1_2 Pr2 Pr1_2 2_655 . 13_455 76.9(2) ?
Pr1_2 Pr2 Pr1_2 2_655 . 14_545 62.8(2) ?
Pr1_2 Pr2 Pr1_2 2_655 . 14_555 74.7(2) ?
Pr1_2 Pr2 Pr2_1 2_655 . . 95.1(14) ?
Pr1_2 Pr2 Pr2_1 2_655 . 2_555 151.6(14) ?
Pr1_2 Pr2 O1 2_655 . 1_455 104.7(6) ?
Pr1_2 Pr2 O1 2_655 . 2_655 33.7(5) ?
Pr1_2 Pr2 O1 2_655 . 13_455 42.0(5) ?
Pr1_2 Pr2 O1 2_655 . 14_545 100.5(6) ?
Pr1_2 Pr2 O2_1 2_655 . 1_455 151.7(16) ?
Pr1_2 Pr2 O2_1 2_655 . 2_655 76.5(13) ?
Pr1_2 Pr2 Pr1_2 13_445 . 13_455 108.8(2) ?
Pr1_2 Pr2 Pr1_2 13_445 . 14_545 8.6(2) ?
Pr1_2 Pr2 Pr1_2 13_445 . 14_555 115.1(2) ?
Pr1_2 Pr2 Pr2_1 13_445 . . 119.7(4) ?
Pr1_2 Pr2 Pr2_1 13_445 . 2_555 116.6(5) ?
Pr1_2 Pr2 O1 13_445 . 1_455 101.9(2) ?
Pr1_2 Pr2 O1 13_445 . 2_655 39.7(7) ?
Pr1_2 Pr2 O1 13_445 . 13_455 105.08(17) ?
Pr1_2 Pr2 O1 13_445 . 14_545 36.2(6) ?
Pr1_2 Pr2 O2_1 13_445 . 1_455 136.5(15) ?
Pr1_2 Pr2 O2_1 13_445 . 2_655 84.5(14) ?
Pr1_2 Pr2 Pr1_2 13_455 . 14_545 103.2(2) ?
Pr1_2 Pr2 Pr1_2 13_455 . 14_555 8.6(2) ?
Pr1_2 Pr2 Pr2_1 13_455 . . 125.0(5) ?
Pr1_2 Pr2 Pr2_1 13_455 . 2_555 121.2(6) ?
Pr1_2 Pr2 O1 13_455 . 1_455 33.0(7) ?
Pr1_2 Pr2 O1 13_455 . 2_655 100.81(17) ?
Pr1_2 Pr2 O1 13_455 . 13_455 41.6(6) ?
Pr1_2 Pr2 O1 13_455 . 14_545 96.6(2) ?
Pr1_2 Pr2 O2_1 13_455 . 1_455 85.4(14) ?
Pr1_2 Pr2 O2_1 13_455 . 2_655 144.1(15) ?
Pr1_2 Pr2 Pr1_2 14_545 . 14_555 108.8(2) ?
Pr1_2 Pr2 Pr2_1 14_545 . . 121.2(6) ?
Pr1_2 Pr2 Pr2_1 14_545 . 2_555 125.0(5) ?
Pr1_2 Pr2 O1 14_545 . 1_455 100.81(17) ?
Pr1_2 Pr2 O1 14_545 . 2_655 33.0(7) ?
Pr1_2 Pr2 O1 14_545 . 13_455 96.6(2) ?
Pr1_2 Pr2 O1 14_545 . 14_545 41.6(6) ?
Pr1_2 Pr2 O2_1 14_545 . 1_455 144.1(15) ?
Pr1_2 Pr2 O2_1 14_545 . 2_655 85.4(14) ?
Pr1_2 Pr2 Pr2_1 14_555 . . 116.6(5) ?
Pr1_2 Pr2 Pr2_1 14_555 . 2_555 119.7(4) ?
Pr1_2 Pr2 O1 14_555 . 1_455 39.7(7) ?
Pr1_2 Pr2 O1 14_555 . 2_655 101.9(2) ?
Pr1_2 Pr2 O1 14_555 . 13_455 36.2(6) ?
Pr1_2 Pr2 O1 14_555 . 14_545 105.08(17) ?
Pr1_2 Pr2 O2_1 14_555 . 1_455 84.5(14) ?
Pr1_2 Pr2 O2_1 14_555 . 2_655 136.5(15) ?
Pr2_1 Pr2 Pr2_1 . . 2_555 57(2) ?
Pr2_1 Pr2 O1 . . 1_455 138.0(6) ?
Pr2_1 Pr2 O1 . . 2_655 100.3(12) ?
Pr2_1 Pr2 O1 . . 13_455 98.8(12) ?
Pr2_1 Pr2 O1 . . 14_545 138.0(6) ?
Pr2_1 Pr2 O2_1 . . 1_455 77.2(17) ?
Pr2_1 Pr2 O2_1 . . 2_655 35.9(15) ?
Pr2_1 Pr2 O1 2_555 . 1_455 100.3(12) ?
Pr2_1 Pr2 O1 2_555 . 2_655 138.0(6) ?
Pr2_1 Pr2 O1 2_555 . 13_455 138.0(6) ?
Pr2_1 Pr2 O1 2_555 . 14_545 98.8(12) ?
Pr2_1 Pr2 O2_1 2_555 . 1_455 35.9(15) ?
Pr2_1 Pr2 O2_1 2_555 . 2_655 77.2(17) ?
O1 Pr2 O1 1_455 . 2_655 116.7(4) ?
O1 Pr2 O1 1_455 . 13_455 74.4(9) ?
O1 Pr2 O1 1_455 . 14_545 74.5(5) ?
O1 Pr2 O2_1 1_455 . 1_455 67.8(13) ?
O1 Pr2 O2_1 1_455 . 2_655 173.6(15) ?
O1 Pr2 O1 2_655 . 13_455 74.5(5) ?
O1 Pr2 O1 2_655 . 14_545 74.4(9) ?
O1 Pr2 O2_1 2_655 . 1_455 173.6(15) ?
O1 Pr2 O2_1 2_655 . 2_655 67.8(13) ?
O1 Pr2 O1 13_455 . 14_545 118.7(4) ?
O1 Pr2 O2_1 13_455 . 1_455 111.6(16) ?
O1 Pr2 O2_1 13_455 . 2_655 103.3(16) ?
O1 Pr2 O2_1 14_545 . 1_455 103.3(16) ?
O1 Pr2 O2_1 14_545 . 2_655 111.6(16) ?
O2_1 Pr2 O2_1 1_455 . 2_655 108.1(18) ?
Pr1_1 Pr2_1 Pr1_1 2_655 . 13_455 60.3(3) ?
Pr1_1 Pr2_1 Pr1_1 2_655 . 14_545 53.6(3) ?
Pr1_1 Pr2_1 Pr1_2 2_655 . . 13.9(3) ?
Pr1_1 Pr2_1 Pr1_2 2_655 . 2_655 9.1(2) ?
Pr1_1 Pr2_1 Pr1_2 2_655 . 13_455 69.5(3) ?
Pr1_1 Pr2_1 Pr1_2 2_655 . 14_545 51.8(3) ?
Pr1_1 Pr2_1 Pr2 2_655 . . 68.6(14) ?
Pr1_1 Pr2_1 Pr2_1 2_655 . 2_555 129(2) ?
Pr1_1 Pr2_1 Pr2_1 2_655 . 14_545 59.3(3) ?
Pr1_1 Pr2_1 Pr2_1 2_655 . 14_555 72.7(3) ?
Pr1_1 Pr2_1 Mg2 2_655 . 11_555 87.8(13) ?
Pr1_1 Pr2_1 Mg2 2_655 . 7_545 111.6(10) ?
Pr1_1 Pr2_1 Mg2 2_655 . 7_555 126.5(9) ?
Pr1_1 Pr2_1 O1 2_655 . 2_655 27.8(5) ?
Pr1_1 Pr2_1 O2 2_655 . 2_655 82.7(4) ?
Pr1_1 Pr2_1 O2 2_655 . 13_455 106.9(4) ?
Pr1_1 Pr2_1 O2_1 2_655 . 1_455 148.1(14) ?
Pr1_1 Pr2_1 O2_1 2_655 . 2_655 83.0(15) ?
Pr1_1 Pr2_1 O2_1 2_655 . 13_455 93.9(14) ?
Pr1_1 Pr2_1 Pr1_1 13_455 . 14_545 78.3(3) ?
Pr1_1 Pr2_1 Pr1_2 13_455 . . 52.9(3) ?
Pr1_1 Pr2_1 Pr1_2 13_455 . 2_655 63.1(3) ?
Pr1_1 Pr2_1 Pr1_2 13_455 . 13_455 9.2(2) ?
Pr1_1 Pr2_1 Pr1_2 13_455 . 14_545 84.8(4) ?
Pr1_1 Pr2_1 Pr2 13_455 . . 46.6(7) ?
Pr1_1 Pr2_1 Pr2_1 13_455 . 2_555 89.4(17) ?
Pr1_1 Pr2_1 Pr2_1 13_455 . 14_545 119.5(4) ?
Pr1_1 Pr2_1 Pr2_1 13_455 . 14_555 61.3(3) ?
Pr1_1 Pr2_1 Mg2 13_455 . 11_555 118.8(10) ?
Pr1_1 Pr2_1 Mg2 13_455 . 7_545 163.6(13) ?
Pr1_1 Pr2_1 Mg2 13_455 . 7_555 86.0(13) ?
Pr1_1 Pr2_1 O1 13_455 . 2_655 80.9(4) ?
Pr1_1 Pr2_1 O2 13_455 . 2_655 133.2(5) ?
Pr1_1 Pr2_1 O2 13_455 . 13_455 82.7(2) ?
Pr1_1 Pr2_1 O2_1 13_455 . 1_455 87.8(14) ?
Pr1_1 Pr2_1 O2_1 13_455 . 2_655 140.3(17) ?
Pr1_1 Pr2_1 O2_1 13_455 . 13_455 81.2(13) ?
Pr1_1 Pr2_1 Pr1_2 14_545 . . 66.1(3) ?
Pr1_1 Pr2_1 Pr1_2 14_545 . 2_655 62.0(3) ?
Pr1_1 Pr2_1 Pr1_2 14_545 . 13_455 84.1(4) ?
Pr1_1 Pr2_1 Pr1_2 14_545 . 14_545 9.0(2) ?
Pr1_1 Pr2_1 Pr2 14_545 . . 42.6(5) ?
Pr1_1 Pr2_1 Pr2_1 14_545 . 2_555 82.9(17) ?
Pr1_1 Pr2_1 Pr2_1 14_545 . 14_545 66.2(3) ?
Pr1_1 Pr2_1 Pr2_1 14_545 . 14_555 124.2(4) ?
Pr1_1 Pr2_1 Mg2 14_545 . 11_555 124.6(9) ?
Pr1_1 Pr2_1 Mg2 14_545 . 7_545 85.6(13) ?
Pr1_1 Pr2_1 Mg2 14_545 . 7_555 160.7(11) ?
Pr1_1 Pr2_1 O1 14_545 . 2_655 34.2(7) ?
Pr1_1 Pr2_1 O2 14_545 . 2_655 103.1(3) ?
Pr1_1 Pr2_1 O2 14_545 . 13_455 157.9(5) ?
Pr1_1 Pr2_1 O2_1 14_545 . 1_455 123.4(15) ?
Pr1_1 Pr2_1 O2_1 14_545 . 2_655 92.3(16) ?
Pr1_1 Pr2_1 O2_1 14_545 . 13_455 147.2(14) ?
Pr1_2 Pr2_1 Pr1_2 . . 2_655 10.8(2) ?
Pr1_2 Pr2_1 Pr1_2 . . 13_455 61.8(3) ?
Pr1_2 Pr2_1 Pr1_2 . . 14_545 65.2(3) ?
Pr1_2 Pr2_1 Pr2 . . . 72.9(14) ?
Pr1_2 Pr2_1 Pr2_1 . . 2_555 134(2) ?
Pr1_2 Pr2_1 Pr2_1 . . 14_545 68.1(3) ?
Pr1_2 Pr2_1 Pr2_1 . . 14_555 59.1(3) ?
Pr1_2 Pr2_1 Mg2 . . 11_555 83.3(13) ?
Pr1_2 Pr2_1 Mg2 . . 7_545 122.2(8) ?
Pr1_2 Pr2_1 Mg2 . . 7_555 112.6(9) ?
Pr1_2 Pr2_1 O1 . . 2_655 41.6(5) ?
Pr1_2 Pr2_1 O2 . . 2_655 84.3(4) ?
Pr1_2 Pr2_1 O2 . . 13_455 93.5(4) ?
Pr1_2 Pr2_1 O2_1 . . 1_455 138.8(15) ?
Pr1_2 Pr2_1 O2_1 . . 2_655 87.9(16) ?
Pr1_2 Pr2_1 O2_1 . . 13_455 81.1(13) ?
Pr1_2 Pr2_1 Pr1_2 2_655 . 13_455 72.1(3) ?
Pr1_2 Pr2_1 Pr1_2 2_655 . 14_545 59.4(3) ?
Pr1_2 Pr2_1 Pr2 2_655 . . 77.0(14) ?
Pr1_2 Pr2_1 Pr2_1 2_655 . 2_555 138(2) ?
Pr1_2 Pr2_1 Pr2_1 2_655 . 14_545 57.3(3) ?
Pr1_2 Pr2_1 Pr2_1 2_655 . 14_555 65.8(3) ?
Pr1_2 Pr2_1 Mg2 2_655 . 11_555 79.3(13) ?
Pr1_2 Pr2_1 Mg2 2_655 . 7_545 111.4(8) ?
Pr1_2 Pr2_1 Mg2 2_655 . 7_555 120.1(7) ?
Pr1_2 Pr2_1 O1 2_655 . 2_655 33.3(6) ?
Pr1_2 Pr2_1 O2 2_655 . 2_655 76.3(4) ?
Pr1_2 Pr2_1 O2 2_655 . 13_455 99.3(4) ?
Pr1_2 Pr2_1 O2_1 2_655 . 1_455 149.6(15) ?
Pr1_2 Pr2_1 O2_1 2_655 . 2_655 78.3(16) ?
Pr1_2 Pr2_1 O2_1 2_655 . 13_455 85.9(14) ?
Pr1_2 Pr2_1 Pr1_2 13_455 . 14_545 91.3(4) ?
Pr1_2 Pr2_1 Pr2 13_455 . . 48.2(4) ?
Pr1_2 Pr2_1 Pr2_1 13_455 . 2_555 83.0(15) ?
Pr1_2 Pr2_1 Pr2_1 13_455 . 14_545 128.7(4) ?
Pr1_2 Pr2_1 Pr2_1 13_455 . 14_555 61.9(3) ?
Pr1_2 Pr2_1 Mg2 13_455 . 11_555 121.3(8) ?
Pr1_2 Pr2_1 Mg2 13_455 . 7_545 165.7(10) ?
Pr1_2 Pr2_1 Mg2 13_455 . 7_555 79.0(13) ?
Pr1_2 Pr2_1 O1 13_455 . 2_655 89.7(4) ?
Pr1_2 Pr2_1 O2 13_455 . 2_655 139.2(5) ?
Pr1_2 Pr2_1 O2 13_455 . 13_455 78.6(2) ?
Pr1_2 Pr2_1 O2_1 13_455 . 1_455 78.6(14) ?
Pr1_2 Pr2_1 O2_1 13_455 . 2_655 148.2(18) ?
Pr1_2 Pr2_1 O2_1 13_455 . 13_455 79.3(14) ?
Pr1_2 Pr2_1 Pr2 14_545 . . 51.5(6) ?
Pr1_2 Pr2_1 Pr2_1 14_545 . 2_555 89.0(15) ?
Pr1_2 Pr2_1 Pr2_1 14_545 . 14_545 57.3(3) ?
Pr1_2 Pr2_1 Pr2_1 14_545 . 14_555 124.3(4) ?
Pr1_2 Pr2_1 Mg2 14_545 . 11_555 116.1(9) ?
Pr1_2 Pr2_1 Mg2 14_545 . 7_545 79.4(13) ?
Pr1_2 Pr2_1 Mg2 14_545 . 7_555 169.6(12) ?
Pr1_2 Pr2_1 O1 14_545 . 2_655 28.5(7) ?
Pr1_2 Pr2_1 O2 14_545 . 2_655 94.2(3) ?
Pr1_2 Pr2_1 O2 14_545 . 13_455 158.6(5) ?
Pr1_2 Pr2_1 O2_1 14_545 . 1_455 130.5(15) ?
Pr1_2 Pr2_1 O2_1 14_545 . 2_655 83.3(16) ?
Pr1_2 Pr2_1 O2_1 14_545 . 13_455 145.3(15) ?
Pr2 Pr2_1 Pr2_1 . . 2_555 62(2) ?
Pr2 Pr2_1 Pr2_1 . . 14_545 107.7(9) ?
Pr2 Pr2_1 Pr2_1 . . 14_555 107.7(9) ?
Pr2 Pr2_1 Mg2 . . 11_555 156(2) ?
Pr2 Pr2_1 Mg2 . . 7_545 118.1(12) ?
Pr2 Pr2_1 Mg2 . . 7_555 118.1(12) ?
Pr2 Pr2_1 O1 . . 2_655 67.7(12) ?
Pr2 Pr2_1 O2 . . 2_655 144.3(12) ?
Pr2 Pr2_1 O2 . . 13_455 125.6(3) ?
Pr2 Pr2_1 O2_1 . . 1_455 89.7(17) ?
Pr2 Pr2_1 O2_1 . . 2_655 134.9(18) ?
Pr2 Pr2_1 O2_1 . . 13_455 127.4(15) ?
Pr2_1 Pr2_1 Pr2_1 2_555 . 14_545 129.5(2) ?
Pr2_1 Pr2_1 Pr2_1 2_555 . 14_555 129.5(2) ?
Pr2_1 Pr2_1 Mg2 2_555 . 11_555 142(3) ?
Pr2_1 Pr2_1 Mg2 2_555 . 7_545 85.9(12) ?
Pr2_1 Pr2_1 Mg2 2_555 . 7_555 85.9(12) ?
Pr2_1 Pr2_1 O1 2_555 . 2_655 117.0(19) ?
Pr2_1 Pr2_1 O2 2_555 . 2_655 137.4(18) ?
Pr2_1 Pr2_1 O2 2_555 . 13_455 108.2(12) ?
Pr2_1 Pr2_1 O2_1 2_555 . 1_455 42.0(19) ?
Pr2_1 Pr2_1 O2_1 2_555 . 2_655 128(2) ?
Pr2_1 Pr2_1 O2_1 2_555 . 13_455 122.4(19) ?
Pr2_1 Pr2_1 Pr2_1 14_545 . 14_555 100.9(4) ?
Pr2_1 Pr2_1 Mg2 14_545 . 11_555 59.7(6) ?
Pr2_1 Pr2_1 Mg2 14_545 . 7_545 54.3(7) ?
Pr2_1 Pr2_1 Mg2 14_545 . 7_555 132.4(9) ?
Pr2_1 Pr2_1 O1 14_545 . 2_655 42.8(4) ?
Pr2_1 Pr2_1 O2 14_545 . 2_655 37.0(2) ?
Pr2_1 Pr2_1 O2 14_545 . 13_455 115.3(5) ?
Pr2_1 Pr2_1 O2_1 14_545 . 1_455 152.6(14) ?
Pr2_1 Pr2_1 O2_1 14_545 . 2_655 28.3(15) ?
Pr2_1 Pr2_1 O2_1 14_545 . 13_455 103.4(16) ?
Pr2_1 Pr2_1 Mg2 14_555 . 11_555 59.7(6) ?
Pr2_1 Pr2_1 Mg2 14_555 . 7_545 132.4(9) ?
Pr2_1 Pr2_1 Mg2 14_555 . 7_555 54.3(7) ?
Pr2_1 Pr2_1 O1 14_555 . 2_655 98.9(7) ?
Pr2_1 Pr2_1 O2 14_555 . 2_655 82.1(4) ?
Pr2_1 Pr2_1 O2 14_555 . 13_455 34.5(3) ?
Pr2_1 Pr2_1 O2_1 14_555 . 1_455 93.4(16) ?
Pr2_1 Pr2_1 O2_1 14_555 . 2_655 95.6(19) ?
Pr2_1 Pr2_1 O2_1 14_555 . 13_455 23.9(12) ?
Mg2 Pr2_1 Mg2 11_555 . 7_545 72.9(10) ?
Mg2 Pr2_1 Mg2 11_555 . 7_555 72.9(10) ?
Mg2 Pr2_1 O1 11_555 . 2_655 93.1(13) ?
Mg2 Pr2_1 O2 11_555 . 2_655 25.4(2) ?
Mg2 Pr2_1 O2 11_555 . 13_455 56.8(4) ?
Mg2 Pr2_1 O2_1 11_555 . 1_455 110.2(17) ?
Mg2 Pr2_1 O2_1 11_555 . 2_655 39.3(18) ?
Mg2 Pr2_1 O2_1 11_555 . 13_455 48.0(15) ?
Mg2 Pr2_1 Mg2 7_545 . 7_555 109.3(18) ?
Mg2 Pr2_1 O1 7_545 . 2_655 87.2(11) ?
Mg2 Pr2_1 O2 7_545 . 2_655 53.2(4) ?
Mg2 Pr2_1 O2 7_545 . 13_455 113.6(13) ?
Mg2 Pr2_1 O2_1 7_545 . 1_455 99.0(17) ?
Mg2 Pr2_1 O2_1 7_545 . 2_655 42.1(18) ?
Mg2 Pr2_1 O2_1 7_545 . 13_455 114.4(18) ?
Mg2 Pr2_1 O1 7_555 . 2_655 153.2(9) ?
Mg2 Pr2_1 O2 7_555 . 2_655 95.7(10) ?
Mg2 Pr2_1 O2 7_555 . 13_455 22.6(2) ?
Mg2 Pr2_1 O2_1 7_555 . 1_455 44.0(15) ?
Mg2 Pr2_1 O2_1 7_555 . 2_655 107(2) ?
Mg2 Pr2_1 O2_1 7_555 . 13_455 37.0(15) ?
O1 Pr2_1 O2 2_655 . 2_655 77.0(6) ?
O1 Pr2_1 O2 2_655 . 13_455 131.4(8) ?
O1 Pr2_1 O2_1 2_655 . 1_455 156.6(16) ?
O1 Pr2_1 O2_1 2_655 . 2_655 70.9(15) ?
O1 Pr2_1 O2_1 2_655 . 13_455 117.2(16) ?
O2 Pr2_1 O2 2_655 . 13_455 81.9(4) ?
O2 Pr2_1 O2_1 2_655 . 1_455 124.6(13) ?
O2 Pr2_1 O2_1 2_655 . 2_655 14.1(18) ?
O2 Pr2_1 O2_1 2_655 . 13_455 73.4(16) ?
O2 Pr2_1 O2_1 13_455 . 1_455 66.4(15) ?
O2 Pr2_1 O2_1 13_455 . 2_655 95.3(18) ?
O2 Pr2_1 O2_1 13_455 . 13_455 14.4(15) ?
O2_1 Pr2_1 O2_1 1_455 . 2_655 128(2) ?
O2_1 Pr2_1 O2_1 1_455 . 13_455 81(2) ?
O2_1 Pr2_1 O2_1 2_655 . 13_455 87(2) ?
Mg1 Mo1 Mg1 . . 3_555 180.0(5) ?
Mg1 Mo1 O3 . . 13_455 50.49(12) ?
Mg1 Mo1 O3 . . 14_545 50.49(12) ?
Mg1 Mo1 O3 . . 15_445 129.51(12) ?
Mg1 Mo1 O3 . . 16_555 129.51(12) ?
Mg1 Mo1 O3 3_555 . 13_455 129.51(12) ?
Mg1 Mo1 O3 3_555 . 14_545 129.51(12) ?
Mg1 Mo1 O3 3_555 . 15_445 50.49(12) ?
Mg1 Mo1 O3 3_555 . 16_555 50.49(12) ?
O3 Mo1 O3 13_455 . 14_545 100.97(17) ?
O3 Mo1 O3 13_455 . 15_445 113.9(2) ?
O3 Mo1 O3 13_455 . 16_555 113.9(2) ?
O3 Mo1 O3 14_545 . 15_445 113.9(2) ?
O3 Mo1 O3 14_545 . 16_555 113.9(2) ?
O3 Mo1 O3 15_445 . 16_555 100.97(17) ?
Pr1_1 Mg1 Pr1_1 13_455 . 14_545 88.0(19) ?
Pr1_1 Mg1 Mo1 13_455 . . 136.0(10) ?
Pr1_1 Mg1 Mg1 13_455 . 3_555 136.0(10) ?
Pr1_1 Mg1 O3 13_455 . 13_455 97(3) ?
Pr1_1 Mg1 O3 13_455 . 14_545 33.6(14) ?
Pr1_1 Mg1 O3 13_455 . 15_445 144.8(3) ?
Pr1_1 Mg1 O3 13_455 . 16_555 103.8(5) ?
Pr1_1 Mg1 O3_1 13_455 . 1_545 101(3) ?
Pr1_1 Mg1 O3_1 13_455 . 2_565 46(2) ?
Pr1_1 Mg1 Mo1 14_545 . . 136.0(10) ?
Pr1_1 Mg1 Mg1 14_545 . 3_555 136.0(10) ?
Pr1_1 Mg1 O3 14_545 . 13_455 33.6(14) ?
Pr1_1 Mg1 O3 14_545 . 14_545 97(3) ?
Pr1_1 Mg1 O3 14_545 . 15_445 103.8(5) ?
Pr1_1 Mg1 O3 14_545 . 16_555 144.8(3) ?
Pr1_1 Mg1 O3_1 14_545 . 1_545 46(2) ?
Pr1_1 Mg1 O3_1 14_545 . 2_565 101(3) ?
Mo1 Mg1 Mg1 . . 3_555 0.0(5) ?
Mo1 Mg1 O3 . . 13_455 120(3) ?
Mo1 Mg1 O3 . . 14_545 120(3) ?
Mo1 Mg1 O3 . . 15_445 42.8(16) ?
Mo1 Mg1 O3 . . 16_555 42.8(16) ?
Mo1 Mg1 O3_1 . . 1_545 111(3) ?
Mo1 Mg1 O3_1 . . 2_565 111(3) ?
Mg1 Mg1 O3 3_555 . 13_455 120(3) ?
Mg1 Mg1 O3 3_555 . 14_545 120(3) ?
Mg1 Mg1 O3 3_555 . 15_445 42.8(16) ?
Mg1 Mg1 O3 3_555 . 16_555 42.8(16) ?
Mg1 Mg1 O3_1 3_555 . 1_545 111(3) ?
Mg1 Mg1 O3_1 3_555 . 2_565 111(3) ?
O3 Mg1 O3 13_455 . 14_545 121(5) ?
O3 Mg1 O3 13_455 . 15_445 111.3(12) ?
O3 Mg1 O3 13_455 . 16_555 111.3(12) ?
O3 Mg1 O3_1 13_455 . 1_545 76(3) ?
O3 Mg1 O3_1 13_455 . 2_565 84(3) ?
O3 Mg1 O3 14_545 . 15_445 111.3(12) ?
O3 Mg1 O3 14_545 . 16_555 111.3(12) ?
O3 Mg1 O3_1 14_545 . 1_545 84(3) ?
O3 Mg1 O3_1 14_545 . 2_565 76(3) ?
O3 Mg1 O3 15_445 . 16_555 86(3) ?
O3 Mg1 O3_1 15_445 . 1_545 68.0(16) ?
O3 Mg1 O3_1 15_445 . 2_565 153(4) ?
O3 Mg1 O3_1 16_555 . 1_545 153(4) ?
O3 Mg1 O3_1 16_555 . 2_565 68.0(16) ?
O3_1 Mg1 O3_1 1_545 . 2_565 139(5) ?
Mg2 Mo2 Mg2 . . 11_555 180.0(5) ?
Mg2 Mo2 O2 . . . 129.91(12) ?
Mg2 Mo2 O2 . . 2_655 129.91(12) ?
Mg2 Mo2 O2 . . 11_555 50.09(12) ?
Mg2 Mo2 O2 . . 12_545 50.09(12) ?
Mg2 Mo2 O2 11_555 . . 50.09(12) ?
Mg2 Mo2 O2 11_555 . 2_655 50.09(12) ?
Mg2 Mo2 O2 11_555 . 11_555 129.91(12) ?
Mg2 Mo2 O2 11_555 . 12_545 129.91(12) ?
O2 Mo2 O2 . . 2_655 100.19(17) ?
O2 Mo2 O2 . . 11_555 114.3(2) ?
O2 Mo2 O2 . . 12_545 114.3(2) ?
O2 Mo2 O2 2_655 . 11_555 114.3(2) ?
O2 Mo2 O2 2_655 . 12_545 114.3(2) ?
O2 Mo2 O2 11_555 . 12_545 100.19(17) ?
Pr2_1 Mg2 Pr2_1 11_555 . 12_545 105(3) ?
Pr2_1 Mg2 Pr2_1 11_555 . 7_555 66.0(13) ?
Pr2_1 Mg2 Pr2_1 11_555 . 7_655 66.0(13) ?
Pr2_1 Mg2 Pr2_1 11_555 . 8_555 72.9(14) ?
Pr2_1 Mg2 Pr2_1 11_555 . 8_655 72.9(14) ?
Pr2_1 Mg2 Mo2 11_555 . . 127.6(13) ?
Pr2_1 Mg2 Mg2 11_555 . 11_555 127.6(13) ?
Pr2_1 Mg2 O2 11_555 . . 93.6(5) ?
Pr2_1 Mg2 O2 11_555 . 2_655 145.2(6) ?
Pr2_1 Mg2 O2 11_555 . 11_555 99(3) ?
Pr2_1 Mg2 O2 11_555 . 12_545 36.2(12) ?
Pr2_1 Mg2 Pr2_1 12_545 . 7_555 72.9(14) ?
Pr2_1 Mg2 Pr2_1 12_545 . 7_655 72.9(14) ?
Pr2_1 Mg2 Pr2_1 12_545 . 8_555 66.0(13) ?
Pr2_1 Mg2 Pr2_1 12_545 . 8_655 66.0(13) ?
Pr2_1 Mg2 Mo2 12_545 . . 127.6(13) ?
Pr2_1 Mg2 Mg2 12_545 . 11_555 127.6(13) ?
Pr2_1 Mg2 O2 12_545 . . 145.2(6) ?
Pr2_1 Mg2 O2 12_545 . 2_655 93.6(5) ?
Pr2_1 Mg2 O2 12_545 . 11_555 36.2(12) ?
Pr2_1 Mg2 O2 12_545 . 12_545 99(3) ?
Pr2_1 Mg2 Pr2_1 7_555 . 7_655 109(3) ?
Pr2_1 Mg2 Pr2_1 7_555 . 8_555 8.1(3) ?
Pr2_1 Mg2 Pr2_1 7_555 . 8_655 110(3) ?
Pr2_1 Mg2 Mo2 7_555 . . 125.1(13) ?
Pr2_1 Mg2 Mg2 7_555 . 11_555 125.1(13) ?
Pr2_1 Mg2 O2 7_555 . . 141.9(7) ?
Pr2_1 Mg2 O2 7_555 . 2_655 92.5(5) ?
Pr2_1 Mg2 O2 7_555 . 11_555 103(3) ?
Pr2_1 Mg2 O2 7_555 . 12_545 34.1(10) ?
Pr2_1 Mg2 Pr2_1 7_655 . 8_555 110(3) ?
Pr2_1 Mg2 Pr2_1 7_655 . 8_655 8.1(3) ?
Pr2_1 Mg2 Mo2 7_655 . . 125.1(13) ?
Pr2_1 Mg2 Mg2 7_655 . 11_555 125.1(13) ?
Pr2_1 Mg2 O2 7_655 . . 88.6(5) ?
Pr2_1 Mg2 O2 7_655 . 2_655 148.7(10) ?
Pr2_1 Mg2 O2 7_655 . 11_555 42.2(12) ?
Pr2_1 Mg2 O2 7_655 . 12_545 98(3) ?
Pr2_1 Mg2 Pr2_1 8_555 . 8_655 109(3) ?
Pr2_1 Mg2 Mo2 8_555 . . 125.1(13) ?
Pr2_1 Mg2 Mg2 8_555 . 11_555 125.1(13) ?
Pr2_1 Mg2 O2 8_555 . . 148.7(10) ?
Pr2_1 Mg2 O2 8_555 . 2_655 88.6(5) ?
Pr2_1 Mg2 O2 8_555 . 11_555 98(3) ?
Pr2_1 Mg2 O2 8_555 . 12_545 42.2(12) ?
Pr2_1 Mg2 Mo2 8_655 . . 125.1(13) ?
Pr2_1 Mg2 Mg2 8_655 . 11_555 125.1(13) ?
Pr2_1 Mg2 O2 8_655 . . 92.5(5) ?
Pr2_1 Mg2 O2 8_655 . 2_655 141.9(7) ?
Pr2_1 Mg2 O2 8_655 . 11_555 34.1(10) ?
Pr2_1 Mg2 O2 8_655 . 12_545 103(3) ?
Mo2 Mg2 Mg2 . . 11_555 0.0(5) ?
Mo2 Mg2 O2 . . . 43.6(19) ?
Mo2 Mg2 O2 . . 2_655 43.6(19) ?
Mo2 Mg2 O2 . . 11_555 122(3) ?
Mo2 Mg2 O2 . . 12_545 122(3) ?
Mg2 Mg2 O2 11_555 . . 43.6(19) ?
Mg2 Mg2 O2 11_555 . 2_655 43.6(19) ?
Mg2 Mg2 O2 11_555 . 11_555 122(3) ?
Mg2 Mg2 O2 11_555 . 12_545 122(3) ?
O2 Mg2 O2 . . 2_655 87(4) ?
O2 Mg2 O2 . . 11_555 112.5(12) ?
O2 Mg2 O2 . . 12_545 112.5(12) ?
O2 Mg2 O2 2_655 . 11_555 112.5(12) ?
O2 Mg2 O2 2_655 . 12_545 112.5(12) ?
O2 Mg2 O2 11_555 . 12_545 116(6) ?
Pr1 O1 Pr1 . . 13_555 118.47(10) ?
Pr1 O1 Pr1_1 . . . 10.0(3) ?
Pr1 O1 Pr1_1 . . 13_555 115.3(3) ?
Pr1 O1 Pr1_2 . . . 12.6(3) ?
Pr1 O1 Pr1_2 . . 2_655 13.2(3) ?
Pr1 O1 Pr1_2 . . 13_555 123.6(3) ?
Pr1 O1 Pr1_2 . . 14_655 130.7(2) ?
Pr1 O1 Pr2 . . 1_655 105.33(4) ?
Pr1 O1 Pr2 . . 13_555 103.3(13) ?
Pr1 O1 Pr2_1 . . 2_655 106.2(2) ?
Pr1 O1 Pr1_1 13_555 . . 110.7(3) ?
Pr1 O1 Pr1_1 13_555 . 13_555 14.0(3) ?
Pr1 O1 Pr1_2 13_555 . . 125.8(4) ?
Pr1 O1 Pr1_2 13_555 . 2_655 128.1(2) ?
Pr1 O1 Pr1_2 13_555 . 13_555 5.7(3) ?
Pr1 O1 Pr1_2 13_555 . 14_655 12.5(2) ?
Pr1 O1 Pr2 13_555 . 1_655 107.5(13) ?
Pr1 O1 Pr2 13_555 . 13_555 105.27(4) ?
Pr1 O1 Pr2_1 13_555 . 2_655 116.0(14) ?
Pr1_1 O1 Pr1_1 . . 13_555 109.4(4) ?
Pr1_1 O1 Pr1_2 . . . 15.7(4) ?
Pr1_1 O1 Pr1_2 . . 2_655 23.2(4) ?
Pr1_1 O1 Pr1_2 . . 13_555 116.1(4) ?
Pr1_1 O1 Pr1_2 . . 14_655 122.6(4) ?
Pr1_1 O1 Pr2 . . 1_655 114.7(3) ?
Pr1_1 O1 Pr2 . . 13_555 100.5(14) ?
Pr1_1 O1 Pr2_1 . . 2_655 116.1(4) ?
Pr1_1 O1 Pr1_2 13_555 . . 125.1(4) ?
Pr1_1 O1 Pr1_2 13_555 . 2_655 122.2(4) ?
Pr1_1 O1 Pr1_2 13_555 . 13_555 13.6(5) ?
Pr1_1 O1 Pr1_2 13_555 . 14_655 21.8(4) ?
Pr1_1 O1 Pr2 13_555 . 1_655 96.4(13) ?
Pr1_1 O1 Pr2 13_555 . 13_555 118.7(3) ?
Pr1_1 O1 Pr2_1 13_555 . 2_655 106.2(14) ?
Pr1_2 O1 Pr1_2 . . 2_655 18.4(4) ?
Pr1_2 O1 Pr1_2 . . 13_555 131.3(5) ?
Pr1_2 O1 Pr1_2 . . 14_655 137.1(4) ?
Pr1_2 O1 Pr2 . . 1_655 109.5(3) ?
Pr1_2 O1 Pr2 . . 13_555 91.0(12) ?
Pr1_2 O1 Pr2_1 . . 2_655 107.8(5) ?
Pr1_2 O1 Pr1_2 2_655 . 13_555 132.7(4) ?
Pr1_2 O1 Pr1_2 2_655 . 14_655 140.7(4) ?
Pr1_2 O1 Pr2 2_655 . 1_655 92.9(2) ?
Pr1_2 O1 Pr2 2_655 . 13_555 106.2(13) ?
Pr1_2 O1 Pr2_1 2_655 . 2_655 93.1(3) ?
Pr1_2 O1 Pr1_2 13_555 . 14_655 8.6(4) ?
Pr1_2 O1 Pr2 13_555 . 1_655 102.8(15) ?
Pr1_2 O1 Pr2 13_555 . 13_555 105.3(3) ?
Pr1_2 O1 Pr2_1 13_555 . 2_655 110.8(15) ?
Pr1_2 O1 Pr2 14_655 . 1_655 103.3(13) ?
Pr1_2 O1 Pr2 14_655 . 13_555 97.7(2) ?
Pr1_2 O1 Pr2_1 14_655 . 2_655 109.8(12) ?
Pr2 O1 Pr2 1_655 . 13_555 117.66(10) ?
Pr2 O1 Pr2_1 1_655 . 2_655 12.0(3) ?
Pr2 O1 Pr2_1 13_555 . 2_655 106.2(3) ?
Pr2_1 O2 Pr2_1 2_655 . 13_555 108.5(4) ?
Pr2_1 O2 Mo2 2_655 . . 121.0(3) ?
Pr2_1 O2 Mg2 2_655 . . 122.7(5) ?
Pr2_1 O2 Mg2 2_655 . 11_555 118.4(11) ?
Pr2_1 O2 O2_1 2_655 . . 52(6) ?
Pr2_1 O2 Mo2 13_555 . . 125.2(4) ?
Pr2_1 O2 Mg2 13_555 . . 126.2(4) ?
Pr2_1 O2 Mg2 13_555 . 11_555 123.3(9) ?
Pr2_1 O2 O2_1 13_555 . . 70(6) ?
Mo2 O2 Mg2 . . . 6.4(19) ?
Mo2 O2 Mg2 . . 11_555 8(3) ?
Mo2 O2 O2_1 . . . 163(5) ?
Mg2 O2 Mg2 . . 11_555 14(3) ?
Mg2 O2 O2_1 . . . 158(5) ?
Mg2 O2 O2_1 11_555 . . 167(6) ?
Pr2 O2_1 Pr2_1 1_655 . 1_655 13.1(5) ?
Pr2 O2_1 Pr2_1 1_655 . 2_655 9.3(4) ?
Pr2 O2_1 Pr2_1 1_655 . 13_555 119(2) ?
Pr2 O2_1 O2 1_655 . . 121(7) ?
Pr2_1 O2_1 Pr2_1 1_655 . 2_655 10.1(6) ?
Pr2_1 O2_1 Pr2_1 1_655 . 13_555 130(2) ?
Pr2_1 O2_1 O2 1_655 . . 121(7) ?
Pr2_1 O2_1 Pr2_1 2_655 . 13_555 128(2) ?
Pr2_1 O2_1 O2 2_655 . . 114(7) ?
Pr2_1 O2_1 O2 13_555 . . 96(6) ?
Pr1_1 O3 Mo1 2_665 . 13_555 129.1(4) ?
Pr1_1 O3 Mg1 2_665 . 13_555 123.2(17) ?
Pr1_1 O3 Mg1 2_665 . 15_555 133.1(8) ?
Pr1_1 O3 O3_1 2_665 . . 91(5) ?
Mo1 O3 Mg1 13_555 . 13_555 10(3) ?
Mo1 O3 Mg1 13_555 . 15_555 7.7(16) ?
Mo1 O3 O3_1 13_555 . . 134(4) ?
Mg1 O3 Mg1 13_555 . 15_555 18(3) ?
Mg1 O3 O3_1 13_555 . . 143(5) ?
Mg1 O3 O3_1 15_555 . . 127(4) ?
Pr1_1 O3_1 Pr1_1 2_665 . 14_555 89.7(17) ?
Pr1_1 O3_1 Mg1 2_665 . 1_565 110(4) ?
Pr1_1 O3_1 O3 2_665 . . 71(5) ?
Pr1_1 O3_1 Mg1 14_555 . 1_565 97(3) ?
Pr1_1 O3_1 O3 14_555 . . 105(6) ?
Mg1 O3_1 O3 1_565 . . 158(7) ?

loop_
_geom_bond_atom_site_label_1
_geom_bond_atom_site_label_2
_geom_bond_site_symmetry_1
_geom_bond_site_symmetry_2
_geom_bond_distance
_geom_bond_publ_flag
Pr1 Pr1_1 . . 0.564(11) ?
Pr1 Pr1_1 . 2_655 0.564(11) ?
Pr1 Pr1_1 . 13_455 3.517(11) ?
Pr1 Pr1_1 . 14_645 3.517(11) ?
Pr1 Pr1_2 . . 0.543(9) ?
Pr1 Pr1_2 . 2_655 0.543(9) ?
Pr1 Pr1_2 . 13_555 3.698(10) ?
Pr1 Pr1_2 . 14_545 3.698(10) ?
Pr1 Pr2 . . 3.73539(14) ?
Pr1 Pr2 . 1_655 3.73539(14) ?
Pr1 Pr2 . 13_545 3.73539(14) ?
Pr1 Pr2 . 13_555 3.73539(14) ?
Pr1 O1 . . 2.38(2) ?
Pr1 O1 . 2_655 2.38(2) ?
Pr1 O1 . 13_455 2.31(2) ?
Pr1 O1 . 14_645 2.31(2) ?
Pr1_1 Pr1_1 . 2_655 1.127(16) ?
Pr1_1 Pr1_1 . 13_455 3.372(15) ?
Pr1_1 Pr1_1 . 13_555 3.372(15) ?
Pr1_1 Pr1_1 . 14_645 3.742(16) ?
Pr1_1 Pr1_1 . 14_655 3.742(16) ?
Pr1_1 Pr1_2 . . 0.594(14) ?
Pr1_1 Pr1_2 . 2_655 0.923(15) ?
Pr1_1 Pr1_2 . 13_555 3.195(15) ?
Pr1_1 Pr2 . 1_655 3.606(10) ?
Pr1_1 Pr2 . 13_555 3.352(11) ?
Pr1_1 Pr2_1 . 2_655 3.764(16) ?
Pr1_1 Pr2_1 . 13_555 3.687(15) ?
Pr1_1 Pr2_1 . 14_555 3.716(15) ?
Pr1_1 Mg1 . 13_555 3.36(6) ?
Pr1_1 O1 . . 1.96(2) ?
Pr1_1 O1 . 13_455 2.17(3) ?
Pr1_1 O3 . 2_665 2.223(11) ?
Pr1_1 O3_1 . 2_665 2.36(7) ?
Pr1_1 O3_1 . 14_545 2.42(7) ?
Pr1_2 Pr1_2 . 2_655 0.730(15) ?
Pr1_2 Pr1_2 . 13_455 3.612(14) ?
Pr1_2 Pr1_2 . 13_555 3.612(14) ?
Pr1_2 Pr1_2 . 14_545 3.775(14) ?
Pr1_2 Pr1_2 . 14_555 3.775(14) ?
Pr1_2 Pr2 . . 3.353(9) ?
Pr1_2 Pr2 . 1_655 3.656(9) ?
Pr1_2 Pr2 . 13_545 3.754(10) ?
Pr1_2 Pr2 . 13_555 3.243(10) ?
Pr1_2 Pr2_1 . . 3.469(16) ?
Pr1_2 Pr2_1 . 2_655 3.738(16) ?
Pr1_2 Pr2_1 . 13_555 3.566(13) ?
Pr1_2 Pr2_1 . 14_555 3.540(13) ?
Pr1_2 O1 . . 2.15(3) ?
Pr1_2 O1 . 2_655 2.31(2) ?
Pr1_2 O1 . 13_455 1.81(2) ?
Pr1_2 O1 . 14_645 2.47(2) ?
Pr2 Pr2_1 . . 0.520(13) ?
Pr2 Pr2_1 . 2_555 0.520(13) ?
Pr2 O1 . 1_455 2.32(2) ?
Pr2 O1 . 2_655 2.32(2) ?
Pr2 O1 . 13_455 2.39(2) ?
Pr2 O1 . 14_545 2.39(2) ?
Pr2 O2_1 . 1_455 2.29(6) ?
Pr2 O2_1 . 2_655 2.29(6) ?
Pr2_1 Pr2_1 . 2_555 0.496(18) ?
Pr2_1 Pr2_1 . 14_545 3.695(12) ?
Pr2_1 Pr2_1 . 14_555 3.695(12) ?
Pr2_1 Mg2 . 11_555 3.28(6) ?
Pr2_1 Mg2 . 7_545 3.49(6) ?
Pr2_1 Mg2 . 7_555 3.49(6) ?
Pr2_1 O1 . 2_655 2.468(19) ?
Pr2_1 O2 . 2_655 2.205(13) ?
Pr2_1 O2 . 13_455 2.346(9) ?
Pr2_1 O2_1 . 1_455 2.24(6) ?
Pr2_1 O2_1 . 2_655 1.90(6) ?
Pr2_1 O2_1 . 13_455 2.22(6) ?
Mo1 Mg1 . . 0.35(8) ?
Mo1 Mg1 . 3_555 0.35(8) ?
Mo1 O3 . 13_455 1.785(4) ?
Mo1 O3 . 14_545 1.785(4) ?
Mo1 O3 . 15_445 1.785(4) ?
Mo1 O3 . 16_555 1.785(4) ?
Mg1 Mg1 . 3_555 0.70(12) ?
Mg1 O3 . 13_455 1.59(4) ?
Mg1 O3 . 14_545 1.59(4) ?
Mg1 O3 . 15_445 2.03(6) ?
Mg1 O3 . 16_555 2.03(6) ?
Mg1 O3_1 . 1_545 2.05(9) ?
Mg1 O3_1 . 2_565 2.05(9) ?
Mo2 Mg2 . . 0.29(10) ?
Mo2 Mg2 . 11_555 0.29(10) ?
Mo2 O2 . . 1.773(4) ?
Mo2 O2 . 2_655 1.773(4) ?
Mo2 O2 . 11_555 1.773(4) ?
Mo2 O2 . 12_545 1.773(4) ?
Mg2 Mg2 . 11_555 0.58(13) ?
Mg2 O2 . . 1.97(7) ?
Mg2 O2 . 2_655 1.97(7) ?
Mg2 O2 . 11_555 1.60(5) ?
Mg2 O2 . 12_545 1.60(5) ?
O2 O2_1 . . 0.59(6) ?
O3 O3_1 . . 0.75(8) ?

loop_
_geom_hbond_atom_site_label_D
_geom_hbond_atom_site_label_H
_geom_hbond_atom_site_label_A
_geom_hbond_site_symmetry_D
_geom_hbond_site_symmetry_H
_geom_hbond_site_symmetry_A
_geom_hbond_distance_DH
_geom_hbond_distance_HA
_geom_hbond_distance_DA
_geom_hbond_angle_DHA
_geom_hbond_publ_flag
? ? ? ? ? ? ? ? ? ? ?

loop_
_geom_torsion_atom_site_label_1
_geom_torsion_atom_site_label_2
_geom_torsion_atom_site_label_3
_geom_torsion_atom_site_label_4
_geom_torsion_site_symmetry_1
_geom_torsion_site_symmetry_2
_geom_torsion_site_symmetry_3
_geom_torsion_site_symmetry_4
_geom_torsion
_geom_torsion_publ_flag
? ? ? ? ? ? ? ? ? ?

loop_
_restr_angle_atom_site_label_1
_restr_angle_site_symmetry_1
_restr_angle_atom_site_label_2
_restr_angle_site_symmetry_2
_restr_angle_atom_site_label_3
_restr_angle_site_symmetry_3
_restr_angle_target
_restr_angle_target_weight_param
? ? ? ? ? ? ? ?

loop_
_restr_distance_atom_site_label_1
_restr_distance_site_symmetry_1
_restr_distance_atom_site_label_2
_restr_distance_site_symmetry_2
_restr_distance_target
_restr_distance_target_weight_param
? ? ? ? ? ?

loop_
_restr_equal_angle_atom_site_label_1
_restr_equal_angle_site_symmetry_1
_restr_equal_angle_atom_site_label_2
_restr_equal_angle_site_symmetry_2
_restr_equal_angle_atom_site_label_3
_restr_equal_angle_site_symmetry_3
_restr_equal_angle_class_class_id
_restr_equal_angle_class_target_weight_param
? ? ? ? ? ? ? ?

loop_
_restr_equal_distance_atom_site_label_1
_restr_equal_distance_site_symmetry_1
_restr_equal_distance_atom_site_label_2
_restr_equal_distance_site_symmetry_2
_restr_equal_distance_class_class_id
_restr_equal_distance_class_target_weight_param
? ? ? ? ? ?

loop_
_restr_equal_torsion_atom_site_label_1
_restr_equal_torsion_site_symmetry_1
_restr_equal_torsion_atom_site_label_2
_restr_equal_torsion_site_symmetry_2
_restr_equal_torsion_atom_site_label_3
_restr_equal_torsion_site_symmetry_3
_restr_equal_torsion_atom_site_label_4
_restr_equal_torsion_site_symmetry_4
_restr_equal_torsion_class_class_id
_restr_equal_torsion_class_target_weight_param
? ? ? ? ? ? ? ? ? ?

loop_
_restr_torsion_atom_site_label_1
_restr_torsion_site_symmetry_1
_restr_torsion_atom_site_label_2
_restr_torsion_site_symmetry_2
_restr_torsion_atom_site_label_3
_restr_torsion_site_symmetry_3
_restr_torsion_atom_site_label_4
_restr_torsion_site_symmetry_4
_restr_torsion_angle_target
_restr_torsion_weight_param
? ? ? ? ? ? ? ? ? ?

loop_
_twin_individual_id
_twin_individual_mass_fraction_refined
_twin_individual_twin_matrix_11
_twin_individual_twin_matrix_12
_twin_individual_twin_matrix_13
_twin_individual_twin_matrix_21
_twin_individual_twin_matrix_22
_twin_individual_twin_matrix_23
_twin_individual_twin_matrix_31
_twin_individual_twin_matrix_32
_twin_individual_twin_matrix_33
1 0.53(4) 1 0 0 0 1 0 0 0 1
2 0.47(4) -1 0 0 0 -1 0 0 0 -1

loop_
_jana_atom_site_adp_c_label
_jana_atom_site_adp_c_type_symbol
_jana_atom_site_adp_c_111
_jana_atom_site_adp_c_112
_jana_atom_site_adp_c_113
_jana_atom_site_adp_c_122
_jana_atom_site_adp_c_123
_jana_atom_site_adp_c_133
_jana_atom_site_adp_c_222
_jana_atom_site_adp_c_223
_jana_atom_site_adp_c_233
_jana_atom_site_adp_c_333
? ? ? ? ? ? ? ? ? ? ? ?

loop_
_jana_atom_site_adp_d_label
_jana_atom_site_adp_d_type_symbol
_jana_atom_site_adp_d_1111
_jana_atom_site_adp_d_1112
_jana_atom_site_adp_d_1113
_jana_atom_site_adp_d_1122
_jana_atom_site_adp_d_1123
_jana_atom_site_adp_d_1133
_jana_atom_site_adp_d_1222
_jana_atom_site_adp_d_1223
_jana_atom_site_adp_d_1233
_jana_atom_site_adp_d_1333
_jana_atom_site_adp_d_2222
_jana_atom_site_adp_d_2223
_jana_atom_site_adp_d_2233
_jana_atom_site_adp_d_2333
_jana_atom_site_adp_d_3333
? ? ? ? ? ? ? ? ? ? ? ? ? ? ? ? ?

loop_
_jana_atom_site_adp_e_label
_jana_atom_site_adp_e_type_symbol
_jana_atom_site_adp_e_11111
_jana_atom_site_adp_e_11112
_jana_atom_site_adp_e_11113
_jana_atom_site_adp_e_11122
_jana_atom_site_adp_e_11123
_jana_atom_site_adp_e_11133
_jana_atom_site_adp_e_11222
_jana_atom_site_adp_e_11223
_jana_atom_site_adp_e_11233
_jana_atom_site_adp_e_11333
_jana_atom_site_adp_e_12222
_jana_atom_site_adp_e_12223
_jana_atom_site_adp_e_12233
_jana_atom_site_adp_e_12333
_jana_atom_site_adp_e_13333
_jana_atom_site_adp_e_22222
_jana_atom_site_adp_e_22223
_jana_atom_site_adp_e_22233
_jana_atom_site_adp_e_22333
_jana_atom_site_adp_e_23333
_jana_atom_site_adp_e_33333
? ? ? ? ? ? ? ? ? ? ? ? ? ? ? ? ? ? ? ? ? ? ?

loop_
_jana_atom_site_adp_f_label
_jana_atom_site_adp_f_type_symbol
_jana_atom_site_adp_f_111111
_jana_atom_site_adp_f_111112
_jana_atom_site_adp_f_111113
_jana_atom_site_adp_f_111122
_jana_atom_site_adp_f_111123
_jana_atom_site_adp_f_111133
_jana_atom_site_adp_f_111222
_jana_atom_site_adp_f_111223
_jana_atom_site_adp_f_111233
_jana_atom_site_adp_f_111333
_jana_atom_site_adp_f_112222
_jana_atom_site_adp_f_112223
_jana_atom_site_adp_f_112233
_jana_atom_site_adp_f_112333
_jana_atom_site_adp_f_113333
_jana_atom_site_adp_f_122222
_jana_atom_site_adp_f_122223
_jana_atom_site_adp_f_122233
_jana_atom_site_adp_f_122333
_jana_atom_site_adp_f_123333
_jana_atom_site_adp_f_133333
_jana_atom_site_adp_f_222222
_jana_atom_site_adp_f_222223
_jana_atom_site_adp_f_222233
_jana_atom_site_adp_f_222333
_jana_atom_site_adp_f_223333
_jana_atom_site_adp_f_233333
_jana_atom_site_adp_f_333333
? ? ? ? ? ? ? ? ? ? ? ? ? ? ? ? ? ? ? ? ? ? ? ? ? ? ? ? ? ?

_cod_database_fobs_code 2108613
